data_1564990
loop_
_publ_author_name
'Alexander, Francesca M.'
'Fonrouge, Sergio'
'Borioni, Jose Luis'
'Del Popolo, Mario G.'
'Horton, Peter'
'Coles, Simon'
'Hutchings, Benjamin'
'Crawford, Deborah E.'
'James, Stuart'

_publ_section_title
;
 Noria and its derivatives as hosts for chemically and thermally robust
 Type II Porous Liquids
;
_journal_name_full 'Chemical Science'
_journal_paper_doi 10.1039/D1SC03367K
_journal_year 2021
_chemical_formula_moiety 'C102 H96 O24, 6(C2 H6 O S)'
_chemical_formula_sum 'C114 H132 O30 S6'
_chemical_formula_weight 2174.55
_space_group_crystal_system triclinic
_space_group_IT_number 2
_space_group_name_Hall '-P 1'
_space_group_name_H-M_alt 'P -1'
_atom_sites_solution_hydrogens geom
_atom_sites_solution_primary dual
_audit_creation_date 2021-03-25
_audit_creation_method
;
Olex2 1.3
(compiled 2020.11.12 svn.r5f609507 for OlexSys, GUI svn.r6272)
;
_audit_update_record
;
2021-04-27 deposited with the CCDC.	2021-10-11 downloaded from the CCDC.
;
_cell_angle_alpha 117.141(3)
_cell_angle_beta 115.302(3)
_cell_angle_gamma 90.835(2)
_cell_formula_units_Z 2
_cell_length_a 19.5728(5)
_cell_length_b 22.2124(7)
_cell_length_c 22.5739(6)
_cell_measurement_reflns_used 19226
_cell_measurement_temperature 100(2)
_cell_measurement_theta_max 30.2660
_cell_measurement_theta_min 1.7900
_cell_volume 7623.2(5)
_computing_cell_refinement 'CrysAlisPro 1.171.41.93a (Rigaku OD, 2020)'
_computing_data_collection 'CrysAlisPro 1.171.41.93a (Rigaku OD, 2020)'
_computing_data_reduction 'CrysAlisPro 1.171.41.93a (Rigaku OD, 2020)'
_computing_molecular_graphics 'Olex2 1.3 (Dolomanov et al., 2009)'
_computing_publication_material 'Olex2 1.3 (Dolomanov et al., 2009)'
_computing_structure_refinement 'SHELXL 2018/3 (Sheldrick, 2015)'
_computing_structure_solution 'SHELXT 2018/2 (Sheldrick, 2018)'
_diffrn_ambient_temperature 100(2)
_diffrn_detector 'hybrid pixel detector'
_diffrn_detector_area_resol_mean 10.0000
_diffrn_detector_dtime 0.000
_diffrn_detector_type 'Rigaku, HyPix 6000'
_diffrn_measured_fraction_theta_full 0.999
_diffrn_measured_fraction_theta_max 0.999
_diffrn_measurement_details
;
List of Runs (angles in degrees, time in seconds):

  # Type    Start    End  Width  t~exp~   \w     \q     \k     \f   Frames
#--------------------------------------------------------------------------
  1  \w    -97.00  25.00   0.50  120.00    --   -7.30 -60.00-120.00  244
  2  \w    -97.00  82.00   0.50  120.00    --   -7.30   0.00-150.00  358
  3  \w    -97.00  25.00   0.50  120.00    --   -7.30 -60.00 -30.00  244
  4  \w    -40.00   3.00   0.50  120.00    --   -7.30  60.00 -90.00   86
  5  \w    -40.00  82.00   0.50  120.00    --   -7.30  58.00 -16.97  244
;
_diffrn_measurement_device 'four-circle \k goniometer'
_diffrn_measurement_device_details 'Rigaku, AFC12 \k goniometer'
_diffrn_measurement_device_type
'Rigaku FRE+ equipped with VHF Varimax confocal mirrors and an AFC12 goniometer and HyPix 6000 detector'
_diffrn_measurement_method 'profile data from \w-scans'
_diffrn_measurement_specimen_support 'MiTeGen MicroLoop'
_diffrn_orient_matrix_type 'CrysAlisPro convention (1999,Acta A55,543-557)'
_diffrn_orient_matrix_UB_11 -0.0208669000
_diffrn_orient_matrix_UB_12 0.0178762000
_diffrn_orient_matrix_UB_13 0.0187670000
_diffrn_orient_matrix_UB_21 0.0028744000
_diffrn_orient_matrix_UB_22 0.0260568000
_diffrn_orient_matrix_UB_23 -0.0093387000
_diffrn_orient_matrix_UB_31 -0.0357773000
_diffrn_orient_matrix_UB_32 -0.0195660000
_diffrn_orient_matrix_UB_33 -0.0345920000
_diffrn_radiation_collimation 0.2
_diffrn_radiation_monochromator 'Confocal mirrors, VHF Varimax'
_diffrn_radiation_probe x-ray
_diffrn_radiation_type 'Mo K\a'
_diffrn_radiation_wavelength 0.71075
_diffrn_radiation_xray_symbol K-L~3~
_diffrn_reflns_av_R_equivalents 0.0879
_diffrn_reflns_av_unetI/netI 0.0761
_diffrn_reflns_Laue_measured_fraction_full 0.999
_diffrn_reflns_Laue_measured_fraction_max 0.999
_diffrn_reflns_limit_h_max 23
_diffrn_reflns_limit_h_min -23
_diffrn_reflns_limit_k_max 26
_diffrn_reflns_limit_k_min -26
_diffrn_reflns_limit_l_max 26
_diffrn_reflns_limit_l_min -26
_diffrn_reflns_number 110888
_diffrn_reflns_point_group_measured_fraction_full 0.999
_diffrn_reflns_point_group_measured_fraction_max 0.999
_diffrn_reflns_theta_full 25.028
_diffrn_reflns_theta_max 25.028
_diffrn_reflns_theta_min 1.778
_diffrn_source 'Rotating Anode'
_diffrn_source_current 55.0
_diffrn_source_power 2.475
_diffrn_source_target Mo
_diffrn_source_type 'Rigaku FRE+'
_diffrn_source_voltage 45.0
_exptl_absorpt_coefficient_mu 0.146
_exptl_absorpt_correction_T_max 1.00000
_exptl_absorpt_correction_T_min 0.75324
_exptl_absorpt_correction_type multi-scan
_exptl_absorpt_process_details
;
CrysAlisPro 1.171.41.93a (Rigaku Oxford Diffraction, 2020)
Empirical absorption correction using spherical harmonics,
implemented in SCALE3 ABSPACK scaling algorithm.
;
_exptl_crystal_colour colourless
_exptl_crystal_colour_primary colourless
_exptl_crystal_density_diffrn 0.947
_exptl_crystal_description plate
_exptl_crystal_F_000 2304
_exptl_crystal_recrystallization_method
'The material was recrystallised from a mixture of THF and DMSO by vapour diffusion'
_exptl_crystal_size_max 0.1
_exptl_crystal_size_mid 0.08
_exptl_crystal_size_min 0.025
_refine_diff_density_max 0.924
_refine_diff_density_min -0.706
_refine_diff_density_rms 0.072
_refine_ls_extinction_method none
_refine_ls_goodness_of_fit_ref 1.054
_refine_ls_hydrogen_treatment constr
_refine_ls_matrix_type full
_refine_ls_number_parameters 1515
_refine_ls_number_reflns 26905
_refine_ls_number_restraints 2596
_refine_ls_restrained_S_all 1.035
_refine_ls_R_factor_all 0.1228
_refine_ls_R_factor_gt 0.0894
_refine_ls_shift/su_max 0.002
_refine_ls_shift/su_mean 0.000
_refine_ls_structure_factor_coef Fsqd
_refine_ls_weighting_details 'w=1/[\s^2^(Fo^2^)+(0.1344P)^2^+10.8738P] where P=(Fo^2^+2Fc^2^)/3'
_refine_ls_weighting_scheme calc
_refine_ls_wR_factor_gt 0.2586
_refine_ls_wR_factor_ref 0.2796
_reflns_Friedel_coverage 0.000
_reflns_number_gt 17088
_reflns_number_total 26905
_reflns_threshold_expression 'I > 2\s(I)'
_cod_data_source_file d1sc03367k2.cif
_cod_data_source_block R3
_cod_original_cell_volume 7623.2(4)
_cod_database_code 1564990
_shelx_shelxl_version_number 2018/3
_chemical_oxdiff_formula 'C102 H96 O24 (C2H6SO)8'
_chemical_oxdiff_usercomment 'FMA-1-131 last try on Ros'
_shelx_space_group_comment
;
The symmetry employed for this shelxl refinement is uniquely defined
by the following loop, which should always be used as a source of
symmetry information in preference to the above space-group names.
They are only intended as comments.
;
_shelx_estimated_absorpt_t_max 0.996
_shelx_estimated_absorpt_t_min 0.986
_reflns_odcompleteness_completeness 99.91
_reflns_odcompleteness_iscentric 1
_reflns_odcompleteness_theta 24.97
_olex2_refinement_description
;
1. Fixed Uiso
 At 1.2 times of:
  All C(H) groups, All C(H,H) groups
 At 1.5 times of:
  All C(H,H,H) groups, All O(H) groups
2. Restrained distances
 O351-S351
 1.69 with sigma of 0.02
 O251-S251
 1.69 with sigma of 0.02
 S351-C351 = S351-C352
 1.89 with sigma of 0.02
 S251-C251 = S251-C252
 1.89 with sigma of 0.02
 O321-S321
 1.69 with sigma of 0.02
 S321-C321 = S321-C322
 1.89 with sigma of 0.02
 O231-S231
 1.69 with sigma of 0.02
 S231-C232 = S231-C231
 1.89 with sigma of 0.02
 S331-C331 = S331-C332
 1.89 with sigma of 0.02
 O331-S331
 1.69 with sigma of 0.02
 O211-S211
 1.69 with sigma of 0.02
 O341-S341
 1.69 with sigma of 0.02
 S341-C341 = S341-C342
 1.89 with sigma of 0.02
 S211-C211 = S211-C212
 1.89 with sigma of 0.02
 S201-C202 = S201-C201
 1.89 with sigma of 0.02
 O201-S201
 1.69 with sigma of 0.02
 O231-C232 = O231-C231
 2.79 with sigma of 0.04
 O221-C222 = O221-C221
 2.79 with sigma of 0.04
 O251-C251 = O251-C252
 2.79 with sigma of 0.04
 O351-C351 = O351-C352
 2.79 with sigma of 0.04
 O321-C321 = O321-C322
 2.79 with sigma of 0.04
 O331-C331 = O331-C332
 2.79 with sigma of 0.04
 O341-C341 = O341-C342
 2.79 with sigma of 0.04
 O241-C242 = O241-C241
 2.79 with sigma of 0.04
 O211-C211 = O211-C212
 2.79 with sigma of 0.04
 O201-C202 = O201-C201
 2.79 with sigma of 0.04
 S331-C331 \\sim S331-C332
 with sigma of 0.02
 C232-O231 \\sim C231-O231
 with sigma of 0.04
 C351-O351 \\sim C352-O351
 with sigma of 0.04
 C251-O251 \\sim C252-O251
 with sigma of 0.04
 S351-C351 \\sim S351-C352
 with sigma of 0.02
 S231-C232 \\sim S231-C231
 with sigma of 0.02
 S251-C251 \\sim S251-C252
 with sigma of 0.02
 C331-O331 \\sim C332-O331
 with sigma of 0.04
 C222-O221 \\sim C221-O221
 with sigma of 0.04
 S321-C321 \\sim S321-C322
 with sigma of 0.02
 C321-O321 \\sim C322-O321
 with sigma of 0.04
 C242-O241 \\sim C241-O241
 with sigma of 0.04
 S341-C341 \\sim S341-C342
 with sigma of 0.02
 C341-O341 \\sim C342-O341
 with sigma of 0.04
 S211-C211 \\sim S211-C212
 with sigma of 0.02
 C211-O211 \\sim C212-O211
 with sigma of 0.04
 S201-C202 \\sim S201-C201
 with sigma of 0.02
 C202-O201 \\sim C201-O201
 with sigma of 0.04
3. Uiso/Uaniso restraints and constraints
All non-hydrogen atoms have similar U: within 2A with sigma of 0.04 and sigma
for terminal atoms of 0.08 within 2A
Uanis(O341) = Uanis(O241)
Uanis(C221) = Uanis(C321)
4. Rigid body (RIGU) restrains
 All non-hydrogen atoms
 with sigma for 1-2 distances of 0.004 and sigma for 1-3 distances of 0.004
5. Others
 Sof(S321)=Sof(O321)=Sof(C321)=Sof(H32E)=Sof(H32C)=Sof(H32D)=Sof(C322)=
 Sof(H32G)=Sof(H32F)=Sof(H32H)=1-FVAR(1)
 Sof(S221)=Sof(O221)=Sof(C221)=Sof(H22E)=Sof(H22F)=Sof(H22D)=Sof(C222)=
 Sof(H22A)=Sof(H22B)=Sof(H22C)=FVAR(1)
 Sof(S331)=Sof(O331)=Sof(C331)=Sof(H33C)=Sof(H33D)=Sof(H33E)=Sof(C332)=
 Sof(H33G)=Sof(H33H)=Sof(H33F)=1-FVAR(2)
 Sof(S231)=Sof(O231)=Sof(C231)=Sof(H23E)=Sof(H23D)=Sof(H23F)=Sof(C232)=
 Sof(H23B)=Sof(H23A)=Sof(H23C)=FVAR(2)
 Sof(S341)=Sof(O341)=Sof(C341)=Sof(H34E)=Sof(H34C)=Sof(H34D)=Sof(C342)=
 Sof(H34H)=Sof(H34G)=Sof(H34F)=1-FVAR(3)
 Sof(S241)=Sof(O241)=Sof(C241)=Sof(H24D)=Sof(H24E)=Sof(H24F)=Sof(C242)=
 Sof(H24B)=Sof(H24A)=Sof(H24C)=FVAR(3)
 Sof(S351)=Sof(O351)=Sof(C351)=Sof(H35C)=Sof(H35A)=Sof(H35B)=Sof(C352)=
 Sof(H35E)=Sof(H35D)=Sof(H35F)=1-FVAR(4)
 Sof(S251)=Sof(O251)=Sof(C251)=Sof(H25A)=Sof(H25C)=Sof(H25B)=Sof(C252)=
 Sof(H25D)=Sof(H25F)=Sof(H25E)=FVAR(4)
6.a Ternary CH refined with riding coordinates:
 C7(H7), C14(H14), C21(H21), C28(H28), C41(H41), C48(H48), C55(H55), C62(H62),
 C75(H75), C82(H82), C89(H89), C96(H96)
6.b Secondary CH2 refined with riding coordinates:
 C29(H29A,H29B), C30(H30A,H30B), C31(H31A,H31B), C32(H32A,H32B), C33(H33A,
 H33B), C34(H34A,H34B), C63(H63A,H63B), C64(H64A,H64B), C65(H65A,H65B),
 C66(H66A,H66B), C67(H67A,H67B), C68(H68A,H68B), C97(H97A,H97B), C98(H98A,H98B),
  C99(H99A,H99B), C100(H10C,H10D), C101(H10A,H10B), C102(H10E,H10F)
6.c Me refined with riding coordinates:
 C221(H22E,H22F,H22D), C222(H22A,H22B,H22C), C231(H23E,H23D,H23F), C232(H23B,
 H23A,H23C), C241(H24D,H24E,H24F), C242(H24B,H24A,H24C), C251(H25A,H25C,H25B),
 C252(H25D,H25F,H25E), C321(H32E,H32C,H32D), C322(H32G,H32F,H32H), C331(H33C,
 H33D,H33E), C332(H33G,H33H,H33F), C341(H34E,H34C,H34D), C342(H34H,H34G,H34F),
 C351(H35C,H35A,H35B), C352(H35E,H35D,H35F)
6.d Aromatic/amide H refined with riding coordinates:
 C3(H3), C6(H6), C10(H10), C13(H13), C17(H17), C20(H20), C24(H24), C27(H27),
 C37(H37), C40(H40), C44(H44), C47(H47), C51(H51), C54(H54), C58(H58), C61(H61),
  C71(H71), C74(H74), C78(H78), C81(H81), C85(H85), C88(H88), C92(H92), C95(H95)
6.e Idealised Me refined as rotating group:
 C201(H20D,H20E,H20F), C202(H20A,H20B,H20C), C211(H21C,H21B,H21A), C212(H21D,
 H21F,H21E)
6.f Idealised tetrahedral OH refined as rotating group:
 O2(H2), O4(H4), O9(H9), O11(H11), O16(H16), O18(H18), O23(H23), O25(H25),
 O36(H36), O38(H38), O43(H43), O45(H45), O50(H50), O52(H52), O57(H57), O59(H59),
  O70(H70), O72(H72), O77(H77), O79(H79), O84(H84), O86(H86), O91(H91), O93(H93)
;
_smtbx_masks_void_probe_radius 1.2
_smtbx_masks_void_truncation_radius 1.2
_olex2_diffrn_ambient_temperature_device 'Oxford Cryosystems'
_olex2_exptl_crystal_mounting_method 'The crystal was mounted on a MITIGEN holder in perfluoroether oil'
_olex2_submission_original_sample_id FMA-1-131
_olex2_submission_special_instructions 'No special instructions were received'
_oxdiff_exptl_absorpt_empirical_details
;
Empirical correction (ABSPACK) includes:
- Absorption correction using spherical harmonics
- Frame scaling
;
_oxdiff_exptl_absorpt_empirical_full_max 1.846
_oxdiff_exptl_absorpt_empirical_full_min 0.339

loop_
_space_group_symop_operation_xyz
'x, y, z'
'-x, -y, -z'

loop_
_atom_site_label
_atom_site_type_symbol
_atom_site_fract_x
_atom_site_fract_y
_atom_site_fract_z
_atom_site_U_iso_or_equiv
_atom_site_adp_type
_atom_site_occupancy
_atom_site_site_symmetry_order
_atom_site_calc_flag
_atom_site_refinement_flags_posn
_atom_site_refinement_flags_adp
_atom_site_refinement_flags_occupancy
_atom_site_disorder_assembly
_atom_site_disorder_group
O2 O 0.82231(18) 0.82036(17) 0.93972(18) 0.0519(8) Uani 1 1 d . U . . .
H2 H 0.790821 0.794251 0.939719 0.078 Uiso 1 1 calc R U . . .
O4 O 0.79915(19) 1.02763(15) 0.92649(19) 0.0553(9) Uani 1 1 d . U . . .
H4 H 0.846833 1.040410 0.958849 0.083 Uiso 1 1 calc R U . . .
O9 O 0.66624(19) 1.07100(16) 0.92481(18) 0.0547(9) Uani 1 1 d . U . . .
H9 H 0.698211 1.049507 0.939518 0.082 Uiso 1 1 calc R U . . .
O11 O 0.39393(17) 0.99563(16) 0.83181(16) 0.0433(7) Uani 1 1 d . U . . .
H11 H 0.408133 1.027122 0.876907 0.065 Uiso 1 1 calc R U . . .
O16 O 0.2355(2) 0.88199(19) 0.7235(2) 0.0607(9) Uani 1 1 d . U . . .
H16 H 0.224233 0.886177 0.685514 0.091 Uiso 1 1 calc R U . . .
O18 O 0.2753(2) 0.68517(19) 0.7500(2) 0.0603(9) Uani 1 1 d . U . . .
H18 H 0.313951 0.671667 0.770164 0.091 Uiso 1 1 calc R U . . .
O23 O 0.43144(17) 0.68237(16) 0.83798(16) 0.0440(7) Uani 1 1 d . U . . .
H23 H 0.447979 0.684804 0.880227 0.066 Uiso 1 1 calc R U . . .
O25 O 0.70679(17) 0.74171(17) 0.92860(16) 0.0483(8) Uani 1 1 d . U . . .
H25 H 0.709557 0.767164 0.971191 0.072 Uiso 1 1 calc R U . . .
O36 O 0.9230(2) 0.93340(18) 0.6939(2) 0.0723(11) Uani 1 1 d . U . . .
H36 H 0.931297 0.935267 0.661176 0.109 Uiso 1 1 calc R U . . .
O38 O 0.94757(17) 0.72743(16) 0.69967(18) 0.0474(8) Uani 1 1 d . U . . .
H38 H 0.931841 0.683823 0.669788 0.071 Uiso 1 1 calc R U . . .
O43 O 0.88875(16) 0.60406(16) 0.55267(16) 0.0420(7) Uani 1 1 d . U . . .
H43 H 0.894111 0.582346 0.575954 0.063 Uiso 1 1 calc R U . . .
O45 O 0.70657(19) 0.46538(17) 0.28764(17) 0.0553(9) Uani 1 1 d . U . . .
H45 H 0.733861 0.483120 0.276408 0.083 Uiso 1 1 calc R U . . .
O50 O 0.5827(3) 0.45728(19) 0.1628(2) 0.0704(11) Uani 1 1 d . U . . .
H50 H 0.615046 0.448514 0.194927 0.106 Uiso 1 1 calc R U . . .
O52 O 0.5726(4) 0.6717(2) 0.1674(2) 0.0944(16) Uani 1 1 d . U . . .
H52 H 0.586562 0.651677 0.134308 0.142 Uiso 1 1 calc R U . . .
O57 O 0.6749(2) 0.7963(2) 0.2834(2) 0.0730(11) Uani 1 1 d . U . . .
H57 H 0.642613 0.756858 0.251590 0.110 Uiso 1 1 calc R U . . .
O59 O 0.8511(2) 0.9268(2) 0.5503(2) 0.0667(10) Uani 1 1 d . U . . .
H59 H 0.880420 0.932333 0.533766 0.100 Uiso 1 1 calc R U . . .
O70 O 0.2067(2) 0.37528(16) 0.04473(17) 0.0553(9) Uani 1 1 d . U . . .
H70 H 0.191876 0.357809 0.064695 0.083 Uiso 1 1 calc R U . . .
O72 O 0.1931(2) 0.59095(17) 0.04719(16) 0.0544(9) Uani 1 1 d . U . . .
H72 H 0.166954 0.562557 0.000018 0.082 Uiso 1 1 calc R U . . .
O77 O 0.14274(19) 0.33475(15) 0.11099(16) 0.0484(8) Uani 1 1 d . U . . .
H77 H 0.111229 0.296970 0.092650 0.073 Uiso 1 1 calc R U . . .
O79 O 0.05980(17) 0.40279(15) 0.29567(16) 0.0438(7) Uani 1 1 d . U . . .
H79 H 0.064744 0.438516 0.334851 0.066 Uiso 1 1 calc R U . . .
O84 O 0.0498(2) 0.51823(16) 0.4107(2) 0.0555(9) Uani 1 1 d . U . . .
H84 H 0.024639 0.530828 0.434551 0.083 Uiso 1 1 calc R U . . .
O86 O 0.02906(19) 0.73078(18) 0.4043(2) 0.0606(9) Uani 1 1 d . U . . .
H86 H -0.010902 0.723816 0.407942 0.091 Uiso 1 1 calc R U . . .
O91 O 0.0223(2) 0.7379(2) 0.2853(2) 0.0703(11) Uani 1 1 d . U . . .
H91 H 0.031583 0.739287 0.325925 0.105 Uiso 1 1 calc R U . . .
O93 O 0.1062(2) 0.6696(2) 0.10489(18) 0.0702(11) Uani 1 1 d . U . . .
H93 H 0.141192 0.654107 0.094895 0.105 Uiso 1 1 calc R U . . .
C1 C 0.7152(2) 0.8125(2) 0.8288(2) 0.0309(8) Uani 1 1 d . U . . .
C2 C 0.7816(2) 0.8516(2) 0.9000(2) 0.0371(9) Uani 1 1 d . U . . .
C3 C 0.8090(2) 0.9228(2) 0.9334(2) 0.0416(10) Uani 1 1 d . U . . .
H3 H 0.853620 0.948792 0.982755 0.050 Uiso 1 1 calc R U . . .
C4 C 0.7710(2) 0.9567(2) 0.8944(3) 0.0430(10) Uani 1 1 d . U . . .
C5 C 0.7028(2) 0.9203(2) 0.8244(2) 0.0345(9) Uani 1 1 d . U . . .
C6 C 0.6764(2) 0.8488(2) 0.7941(2) 0.0307(8) Uani 1 1 d . U . . .
H6 H 0.629102 0.823364 0.747018 0.037 Uiso 1 1 calc R U . . .
C7 C 0.6577(2) 0.9570(2) 0.7841(2) 0.0374(9) Uani 1 1 d . U . . .
H7 H 0.693110 1.004320 0.809896 0.045 Uiso 1 1 calc R U . . .
C8 C 0.5868(2) 0.9694(2) 0.7967(2) 0.0345(9) Uani 1 1 d . U . . .
C9 C 0.5959(2) 1.0239(2) 0.8659(2) 0.0349(9) Uani 1 1 d . U . . .
C10 C 0.5320(3) 1.0329(2) 0.8776(2) 0.0401(10) Uani 1 1 d . U . . .
H10 H 0.538853 1.069798 0.924749 0.048 Uiso 1 1 calc R U . . .
C11 C 0.4580(2) 0.9886(2) 0.8213(2) 0.0369(9) Uani 1 1 d . U . . .
C12 C 0.4456(2) 0.93423(19) 0.7508(2) 0.0319(8) Uani 1 1 d . U . . .
C13 C 0.5108(2) 0.9271(2) 0.7408(2) 0.0334(9) Uani 1 1 d . U . . .
H13 H 0.503391 0.891194 0.692927 0.040 Uiso 1 1 calc R U . . .
C14 C 0.3638(2) 0.8878(2) 0.6893(2) 0.0347(9) Uani 1 1 d . U . . .
H14 H 0.327574 0.919032 0.691968 0.042 Uiso 1 1 calc R U . . .
C15 C 0.3393(2) 0.8339(2) 0.7057(2) 0.0343(9) Uani 1 1 d . U . . .
C16 C 0.2787(2) 0.8340(2) 0.7227(2) 0.0423(10) Uani 1 1 d . U . . .
C17 C 0.2601(3) 0.7848(2) 0.7387(3) 0.0461(11) Uani 1 1 d . U . . .
H17 H 0.220731 0.787194 0.753088 0.055 Uiso 1 1 calc R U . . .
C18 C 0.2983(2) 0.7321(2) 0.7340(2) 0.0377(9) Uani 1 1 d . U . . .
C19 C 0.3554(2) 0.72694(19) 0.7110(2) 0.0306(8) Uani 1 1 d . U . . .
C20 C 0.3755(2) 0.7788(2) 0.7004(2) 0.0327(9) Uani 1 1 d . U . . .
H20 H 0.416838 0.777715 0.688643 0.039 Uiso 1 1 calc R U . . .
C21 C 0.3916(2) 0.6641(2) 0.6954(2) 0.0317(8) Uani 1 1 d . U . . .
H21 H 0.361981 0.629723 0.698617 0.038 Uiso 1 1 calc R U . . .
C22 C 0.4762(2) 0.68504(19) 0.7567(2) 0.0297(8) Uani 1 1 d . U . . .
C23 C 0.4937(2) 0.6937(2) 0.8276(2) 0.0332(9) Uani 1 1 d . U . . .
C24 C 0.5697(2) 0.7118(2) 0.8838(2) 0.0383(9) Uani 1 1 d . U . . .
H24 H 0.580119 0.716329 0.930986 0.046 Uiso 1 1 calc R U . . .
C25 C 0.6314(2) 0.7236(2) 0.8719(2) 0.0338(9) Uani 1 1 d . U . . .
C26 C 0.6176(2) 0.7172(2) 0.8029(2) 0.0328(9) Uani 1 1 d . U . . .
C27 C 0.5394(2) 0.69726(19) 0.7469(2) 0.0294(8) Uani 1 1 d . U . . .
H27 H 0.528755 0.691719 0.699235 0.035 Uiso 1 1 calc R U . . .
C28 C 0.6851(2) 0.7327(2) 0.7907(2) 0.0303(8) Uani 1 1 d . U . . .
H28 H 0.728646 0.716296 0.817811 0.036 Uiso 1 1 calc R U . . .
C29 C 0.6365(2) 0.9209(2) 0.7004(2) 0.0394(10) Uani 1 1 d . U . . .
H29A H 0.605326 0.872145 0.673917 0.047 Uiso 1 1 calc R U . . .
H29B H 0.603111 0.945362 0.676897 0.047 Uiso 1 1 calc R U . . .
C30 C 0.7071(3) 0.9195(2) 0.6882(2) 0.0418(10) Uani 1 1 d . U . . .
H30A H 0.740590 0.894958 0.711383 0.050 Uiso 1 1 calc R U . . .
H30B H 0.738199 0.968165 0.714094 0.050 Uiso 1 1 calc R U . . .
C31 C 0.6830(2) 0.8829(2) 0.6039(2) 0.0403(10) Uani 1 1 d . U . . .
H31A H 0.652019 0.834268 0.578401 0.048 Uiso 1 1 calc R U . . .
H31B H 0.648818 0.907219 0.580914 0.048 Uiso 1 1 calc R U . . .
C32 C 0.6641(2) 0.6932(2) 0.7068(2) 0.0317(8) Uani 1 1 d . U . . .
H32A H 0.624375 0.711571 0.679585 0.038 Uiso 1 1 calc R U . . .
H32B H 0.640223 0.643081 0.684278 0.038 Uiso 1 1 calc R U . . .
C33 C 0.7341(2) 0.6988(2) 0.6938(2) 0.0339(9) Uani 1 1 d . U . . .
H33A H 0.774816 0.681572 0.721780 0.041 Uiso 1 1 calc R U . . .
H33B H 0.756907 0.748490 0.713842 0.041 Uiso 1 1 calc R U . . .
C34 C 0.7085(2) 0.6555(2) 0.6083(2) 0.0321(9) Uani 1 1 d . U . . .
H34A H 0.682283 0.606564 0.587820 0.039 Uiso 1 1 calc R U . . .
H34B H 0.669962 0.674692 0.581094 0.039 Uiso 1 1 calc R U . . .
C35 C 0.8044(2) 0.8395(2) 0.6160(2) 0.0368(9) Uani 1 1 d . U . . .
C36 C 0.8861(3) 0.8659(2) 0.6658(3) 0.0445(10) Uani 1 1 d . U . . .
C37 C 0.9307(2) 0.8267(2) 0.6890(2) 0.0432(10) Uani 1 1 d . U . . .
H37 H 0.985784 0.845581 0.720259 0.052 Uiso 1 1 calc R U . . .
C38 C 0.8972(2) 0.7589(2) 0.6678(2) 0.0370(9) Uani 1 1 d . U . . .
C39 C 0.8173(2) 0.7290(2) 0.6186(2) 0.0349(9) Uani 1 1 d . U . . .
C40 C 0.7741(2) 0.7708(2) 0.5937(2) 0.0348(9) Uani 1 1 d . U . . .
H40 H 0.719715 0.750486 0.558735 0.042 Uiso 1 1 calc R U . . .
C41 C 0.7767(2) 0.6556(2) 0.5927(2) 0.0334(9) Uani 1 1 d . U . . .
H41 H 0.816145 0.639760 0.624539 0.040 Uiso 1 1 calc R U . . .
C42 C 0.7546(2) 0.6038(2) 0.5097(2) 0.0335(9) Uani 1 1 d . U . . .
C43 C 0.8135(2) 0.5797(2) 0.4931(2) 0.0346(9) Uani 1 1 d . U . . .
C44 C 0.7968(2) 0.5343(2) 0.4197(2) 0.0393(10) Uani 1 1 d . U . . .
H44 H 0.837419 0.518093 0.409562 0.047 Uiso 1 1 calc R U . . .
C45 C 0.7212(2) 0.5118(2) 0.3602(2) 0.0371(9) Uani 1 1 d . U . . .
C46 C 0.6599(2) 0.5341(2) 0.3726(2) 0.0342(9) Uani 1 1 d . U . . .
C47 C 0.6794(2) 0.5804(2) 0.4489(2) 0.0331(9) Uani 1 1 d . U . . .
H47 H 0.638839 0.596572 0.459230 0.040 Uiso 1 1 calc R U . . .
C48 C 0.5786(2) 0.5113(2) 0.3057(2) 0.0332(9) Uani 1 1 d . U . . .
H48 H 0.570364 0.461320 0.267849 0.040 Uiso 1 1 calc R U . . .
C49 C 0.5744(2) 0.5533(2) 0.2666(2) 0.0392(9) Uani 1 1 d . U . . .
C50 C 0.5786(3) 0.5245(3) 0.1990(3) 0.0545(12) Uani 1 1 d . U . . .
C51 C 0.5800(4) 0.5641(3) 0.1671(3) 0.0767(18) Uani 1 1 d . U . . .
H51 H 0.586216 0.545167 0.123126 0.092 Uiso 1 1 calc R U . . .
C52 C 0.5722(4) 0.6319(3) 0.1994(3) 0.0643(15) Uani 1 1 d . U . . .
C53 C 0.5638(3) 0.6621(2) 0.2648(2) 0.0430(10) Uani 1 1 d . U . . .
C54 C 0.5679(2) 0.6217(2) 0.2972(2) 0.0354(9) Uani 1 1 d . U . . .
H54 H 0.566100 0.642007 0.343584 0.042 Uiso 1 1 calc R U . . .
C55 C 0.5571(3) 0.7366(2) 0.3012(2) 0.0448(10) Uani 1 1 d . U . . .
H55 H 0.542399 0.750121 0.261592 0.054 Uiso 1 1 calc R U . . .
C56 C 0.6351(3) 0.7880(2) 0.3683(2) 0.0407(10) Uani 1 1 d . U . . .
C57 C 0.6905(3) 0.8139(3) 0.3556(3) 0.0539(12) Uani 1 1 d . U . . .
C58 C 0.7613(3) 0.8612(3) 0.4152(3) 0.0557(12) Uani 1 1 d . U . . .
H58 H 0.796770 0.879631 0.405449 0.067 Uiso 1 1 calc R U . . .
C59 C 0.7800(3) 0.8817(3) 0.4900(3) 0.0509(11) Uani 1 1 d . U . . .
C60 C 0.7281(3) 0.8575(2) 0.5061(2) 0.0411(10) Uani 1 1 d . U . . .
C61 C 0.6570(3) 0.8110(2) 0.4439(2) 0.0385(9) Uani 1 1 d . U . . .
H61 H 0.620982 0.793748 0.453883 0.046 Uiso 1 1 calc R U . . .
C62 C 0.7515(3) 0.8806(2) 0.5885(2) 0.0409(10) Uani 1 1 d . U . . .
H62 H 0.784113 0.930084 0.619787 0.049 Uiso 1 1 calc R U . . .
C63 C 0.5122(2) 0.5134(2) 0.3257(2) 0.0324(9) Uani 1 1 d . U . . .
H63A H 0.519562 0.488736 0.354303 0.039 Uiso 1 1 calc R U . . .
H63B H 0.515554 0.562745 0.359472 0.039 Uiso 1 1 calc R U . . .
C64 C 0.4310(2) 0.4797(2) 0.2556(2) 0.0368(9) Uani 1 1 d . U . . .
H64A H 0.422278 0.505369 0.228012 0.044 Uiso 1 1 calc R U . . .
H64B H 0.427693 0.430662 0.220890 0.044 Uiso 1 1 calc R U . . .
C65 C 0.3678(2) 0.4806(2) 0.2780(2) 0.0311(8) Uani 1 1 d . U . . .
H65A H 0.371110 0.529942 0.311754 0.037 Uiso 1 1 calc R U . . .
H65B H 0.378947 0.456964 0.307929 0.037 Uiso 1 1 calc R U . . .
C66 C 0.4914(3) 0.7428(2) 0.3210(2) 0.0417(10) Uani 1 1 d . U . . .
H66A H 0.491997 0.792821 0.347350 0.050 Uiso 1 1 calc R U . . .
H66B H 0.501592 0.726070 0.357131 0.050 Uiso 1 1 calc R U . . .
C67 C 0.4091(3) 0.7011(2) 0.2516(2) 0.0455(11) Uani 1 1 d . U . . .
H67A H 0.398065 0.717658 0.215208 0.055 Uiso 1 1 calc R U . . .
H67B H 0.407541 0.650849 0.225223 0.055 Uiso 1 1 calc R U . . .
C68 C 0.3468(2) 0.7099(2) 0.2755(2) 0.0399(10) Uani 1 1 d . U . . .
H68A H 0.350132 0.760441 0.303797 0.048 Uiso 1 1 calc R U . . .
H68B H 0.357024 0.691825 0.310401 0.048 Uiso 1 1 calc R U . . .
C69 C 0.2583(2) 0.4834(2) 0.1653(2) 0.0352(9) Uani 1 1 d . U . . .
C70 C 0.2223(3) 0.4467(2) 0.0859(2) 0.0420(10) Uani 1 1 d . U . . .
C71 C 0.1996(3) 0.4829(2) 0.0466(2) 0.0459(11) Uani 1 1 d . U . . .
H71 H 0.173617 0.457460 -0.007553 0.055 Uiso 1 1 calc R U . . .
C72 C 0.2142(2) 0.5545(2) 0.0851(2) 0.0407(10) Uani 1 1 d . U . . .
C73 C 0.2504(2) 0.5929(2) 0.1649(2) 0.0370(9) Uani 1 1 d . U . . .
C74 C 0.2707(2) 0.5553(2) 0.2026(2) 0.0337(9) Uani 1 1 d . U . . .
H74 H 0.294200 0.580400 0.256594 0.040 Uiso 1 1 calc R U . . .
C75 C 0.2840(2) 0.4455(2) 0.2113(2) 0.0321(8) Uani 1 1 d . U . . .
H75 H 0.283940 0.397472 0.175736 0.039 Uiso 1 1 calc R U . . .
C76 C 0.2252(2) 0.4357(2) 0.2357(2) 0.0325(8) Uani 1 1 d . U . . .
C77 C 0.1561(2) 0.3804(2) 0.1832(2) 0.0369(9) Uani 1 1 d . U . . .
C78 C 0.1024(2) 0.3712(2) 0.2054(2) 0.0374(9) Uani 1 1 d . U . . .
H78 H 0.056435 0.333438 0.170180 0.045 Uiso 1 1 calc R U . . .
C79 C 0.1153(2) 0.4167(2) 0.2785(2) 0.0339(9) Uani 1 1 d . U . . .
C80 C 0.1825(2) 0.4724(2) 0.3312(2) 0.0316(8) Uani 1 1 d . U . . .
C81 C 0.2350(2) 0.48015(19) 0.3072(2) 0.0302(8) Uani 1 1 d . U . . .
H81 H 0.280438 0.518443 0.342318 0.036 Uiso 1 1 calc R U . . .
C82 C 0.1952(2) 0.52318(19) 0.4113(2) 0.0311(8) Uani 1 1 d . U . . .
H82 H 0.171589 0.495404 0.425669 0.037 Uiso 1 1 calc R U . . .
C83 C 0.1502(2) 0.5785(2) 0.4093(2) 0.0355(9) Uani 1 1 d . U . . .
C84 C 0.0796(2) 0.5732(2) 0.4104(3) 0.0426(10) Uani 1 1 d . U . . .
C85 C 0.0386(3) 0.6235(2) 0.4087(3) 0.0543(12) Uani 1 1 d . U . . .
H85 H -0.009679 0.619542 0.408887 0.065 Uiso 1 1 calc R U . . .
C86 C 0.0679(3) 0.6795(2) 0.4066(3) 0.0451(10) Uani 1 1 d . U . . .
C87 C 0.1392(2) 0.6863(2) 0.4073(2) 0.0387(9) Uani 1 1 d . U . . .
C88 C 0.1775(2) 0.6348(2) 0.4068(2) 0.0322(9) Uani 1 1 d . U . . .
H88 H 0.224811 0.637995 0.404661 0.039 Uiso 1 1 calc R U . . .
C89 C 0.1714(2) 0.7483(2) 0.4051(2) 0.0379(9) Uani 1 1 d . U . . .
H89 H 0.141028 0.783412 0.418046 0.046 Uiso 1 1 calc R U . . .
C90 C 0.1568(2) 0.7280(2) 0.3265(2) 0.0381(9) Uani 1 1 d . U . . .
C91 C 0.0837(3) 0.7236(3) 0.2716(3) 0.0510(12) Uani 1 1 d . U . . .
C92 C 0.0704(3) 0.7042(3) 0.1987(3) 0.0566(13) Uani 1 1 d . U . . .
H92 H 0.021028 0.702384 0.162193 0.068 Uiso 1 1 calc R U . . .
C93 C 0.1270(3) 0.6880(3) 0.1795(2) 0.0502(12) Uani 1 1 d . U . . .
C94 C 0.2006(2) 0.6915(2) 0.2311(2) 0.0386(9) Uani 1 1 d . U . . .
C95 C 0.2127(2) 0.7107(2) 0.3029(2) 0.0369(9) Uani 1 1 d . U . . .
H95 H 0.262414 0.712279 0.338691 0.044 Uiso 1 1 calc R U . . .
C96 C 0.2646(3) 0.6720(2) 0.2082(2) 0.0396(10) Uani 1 1 d . U . . .
H96 H 0.258308 0.687968 0.171805 0.048 Uiso 1 1 calc R U . . .
C97 C 0.2816(2) 0.5567(2) 0.4727(2) 0.0299(8) Uani 1 1 d . U . . .
H97A H 0.309568 0.519455 0.468763 0.036 Uiso 1 1 calc R U . . .
H97B H 0.305167 0.588692 0.463185 0.036 Uiso 1 1 calc R U . . .
C98 C 0.2927(2) 0.5974(2) 0.5529(2) 0.0338(9) Uani 1 1 d . U . . .
H98A H 0.266553 0.566124 0.561586 0.041 Uiso 1 1 calc R U . . .
H98B H 0.267316 0.636391 0.557904 0.041 Uiso 1 1 calc R U . . .
C99 C 0.3792(2) 0.6271(2) 0.6139(2) 0.0323(9) Uani 1 1 d . U . . .
H99A H 0.404374 0.660813 0.607211 0.039 Uiso 1 1 calc R U . . .
H99B H 0.405271 0.588459 0.606428 0.039 Uiso 1 1 calc R U . . .
C100 C 0.2569(2) 0.7844(2) 0.4675(2) 0.0384(10) Uani 1 1 d . U . . .
H10C H 0.287973 0.749451 0.461078 0.046 Uiso 1 1 calc R U . . .
H10D H 0.277587 0.820930 0.461504 0.046 Uiso 1 1 calc R U . . .
C101 C 0.2670(3) 0.8177(2) 0.5471(2) 0.0427(10) Uani 1 1 d . U . . .
H10A H 0.246230 0.781158 0.553107 0.051 Uiso 1 1 calc R U . . .
H10B H 0.236047 0.852714 0.553612 0.051 Uiso 1 1 calc R U . . .
C102 C 0.3519(2) 0.8531(2) 0.6086(2) 0.0369(9) Uani 1 1 d . U . . .
H10E H 0.372671 0.889085 0.601834 0.044 Uiso 1 1 calc R U . . .
H10F H 0.382566 0.817849 0.602029 0.044 Uiso 1 1 calc R U . . .
S201 S 0.54081(7) 0.93044(6) 0.96472(6) 0.0471(3) Uani 1 1 d D U . A 1
O201 O 0.5768(2) 0.91292(19) 1.02771(17) 0.0594(9) Uani 1 1 d D U . A 1
C201 C 0.4420(3) 0.8771(3) 0.9051(2) 0.0540(13) Uani 1 1 d D U . A 1
H20D H 0.442006 0.827661 0.885421 0.081 Uiso 1 1 calc R U . A 1
H20E H 0.415303 0.885057 0.862382 0.081 Uiso 1 1 calc R U . A 1
H20F H 0.414544 0.889575 0.934900 0.081 Uiso 1 1 calc R U . A 1
C202 C 0.5774(3) 0.8842(2) 0.9001(2) 0.0482(11) Uani 1 1 d D U . A 1
H20A H 0.634195 0.902956 0.926144 0.072 Uiso 1 1 calc R U . A 1
H20B H 0.552597 0.890271 0.855843 0.072 Uiso 1 1 calc R U . A 1
H20C H 0.565187 0.834262 0.883022 0.072 Uiso 1 1 calc R U . A 1
S211 S 0.07878(8) 0.63744(8) 0.58388(9) 0.0684(4) Uani 1 1 d D U . B 1
O211 O 0.0025(2) 0.5809(2) 0.5172(2) 0.0710(11) Uani 1 1 d D U . B 1
C211 C 0.0539(4) 0.7179(3) 0.6007(4) 0.0779(17) Uani 1 1 d D U . B 1
H21C H 0.006991 0.717567 0.606337 0.117 Uiso 1 1 calc R U . B 1
H21B H 0.043586 0.724020 0.557561 0.117 Uiso 1 1 calc R U . B 1
H21A H 0.097386 0.756600 0.647441 0.117 Uiso 1 1 calc R U . B 1
C212 C 0.0887(3) 0.6376(4) 0.6668(3) 0.0761(17) Uani 1 1 d D U . B 1
H21D H 0.040622 0.643546 0.669964 0.114 Uiso 1 1 calc R U . B 1
H21F H 0.133006 0.676305 0.712512 0.114 Uiso 1 1 calc R U . B 1
H21E H 0.097829 0.593075 0.663087 0.114 Uiso 1 1 calc R U . B 1
S221 S 0.98668(11) 0.91179(9) 0.93054(10) 0.0598(8) Uani 0.733(5) 1 d . U P C 1
O221 O 1.0686(4) 0.9197(3) 0.9469(4) 0.075(2) Uani 0.733(5) 1 d D U P C 1
C221 C 0.9372(7) 0.8252(5) 0.8624(8) 0.063(3) Uani 0.733(5) 1 d D U P C 1
H22E H 0.882228 0.818079 0.850169 0.095 Uiso 0.733(5) 1 calc R U P C 1
H22F H 0.940336 0.813100 0.816283 0.095 Uiso 0.733(5) 1 calc R U P C 1
H22D H 0.960974 0.795202 0.882127 0.095 Uiso 0.733(5) 1 calc R U P C 1
C222 C 0.9407(8) 0.9420(7) 0.8654(8) 0.082(5) Uani 0.733(5) 1 d D U P C 1
H22A H 0.885632 0.937838 0.852512 0.124 Uiso 0.733(5) 1 calc R U P C 1
H22B H 0.967326 0.991090 0.889191 0.124 Uiso 0.733(5) 1 calc R U P C 1
H22C H 0.944073 0.913457 0.818931 0.124 Uiso 0.733(5) 1 calc R U P C 1
S231 S 0.85205(13) 0.66964(11) 0.39522(16) 0.0702(9) Uani 0.700(5) 1 d D U P D 1
O231 O 0.8998(4) 0.7217(4) 0.3976(5) 0.093(3) Uani 0.700(5) 1 d D U P D 1
C231 C 0.7641(6) 0.6426(7) 0.3027(6) 0.117(4) Uani 0.700(5) 1 d D U P D 1
H23E H 0.724170 0.606088 0.291651 0.175 Uiso 0.700(5) 1 calc R U P D 1
H23D H 0.743434 0.683083 0.305372 0.175 Uiso 0.700(5) 1 calc R U P D 1
H23F H 0.778322 0.624155 0.262178 0.175 Uiso 0.700(5) 1 calc R U P D 1
C232 C 0.8030(6) 0.7088(5) 0.4460(7) 0.087(3) Uani 0.700(5) 1 d D U P D 1
H23B H 0.770899 0.672730 0.443755 0.130 Uiso 0.700(5) 1 calc R U P D 1
H23A H 0.841200 0.742582 0.499253 0.130 Uiso 0.700(5) 1 calc R U P D 1
H23C H 0.769226 0.733108 0.423409 0.130 Uiso 0.700(5) 1 calc R U P D 1
S241 S -0.00664(18) 0.51832(15) 0.11106(15) 0.0870(13) Uani 0.595(5) 1 d . U P E 1
O241 O -0.0818(10) 0.4840(14) 0.0998(10) 0.070(3) Uani 0.595(5) 1 d D U P E 1
C241 C 0.0307(7) 0.4512(10) 0.0705(8) 0.096(6) Uani 0.595(5) 1 d D U P E 1
H24D H 0.079850 0.470589 0.076271 0.144 Uiso 0.595(5) 1 calc R U P E 1
H24E H 0.040436 0.423918 0.096022 0.144 Uiso 0.595(5) 1 calc R U P E 1
H24F H -0.007017 0.420682 0.016247 0.144 Uiso 0.595(5) 1 calc R U P E 1
C242 C 0.0659(13) 0.5330(11) 0.2116(9) 0.137(11) Uani 0.595(5) 1 d D U P E 1
H24B H 0.118976 0.555586 0.227445 0.205 Uiso 0.595(5) 1 calc R U P E 1
H24A H 0.050039 0.562999 0.248596 0.205 Uiso 0.595(5) 1 calc R U P E 1
H24C H 0.065178 0.487704 0.208979 0.205 Uiso 0.595(5) 1 calc R U P E 1
S251 S 0.4616(2) 0.6927(3) 0.4555(2) 0.134(2) Uani 0.522(5) 1 d D U P F 1
O251 O 0.3712(4) 0.6585(4) 0.4167(4) 0.067(2) Uani 0.522(5) 1 d D U P F 1
C251 C 0.4639(5) 0.7914(4) 0.4930(5) 0.060(3) Uani 0.522(5) 1 d D U P F 1
H25A H 0.517890 0.819013 0.518893 0.089 Uiso 0.522(5) 1 calc R U P F 1
H25C H 0.431360 0.797628 0.450098 0.089 Uiso 0.522(5) 1 calc R U P F 1
H25B H 0.443601 0.807347 0.529024 0.089 Uiso 0.522(5) 1 calc R U P F 1
C252 C 0.5017(15) 0.7459(7) 0.5621(7) 0.223(15) Uani 0.522(5) 1 d D U P F 1
H25D H 0.557753 0.767558 0.587229 0.334 Uiso 0.522(5) 1 calc R U P F 1
H25F H 0.474291 0.782566 0.574216 0.334 Uiso 0.522(5) 1 calc R U P F 1
H25E H 0.493888 0.715229 0.580259 0.334 Uiso 0.522(5) 1 calc R U P F 1
S321 S 1.0133(3) 0.8886(3) 0.8878(3) 0.062(2) Uani 0.267(5) 1 d D U P C 2
O321 O 1.0622(15) 0.9296(13) 0.9820(8) 0.108(9) Uani 0.267(5) 1 d D U P C 2
C321 C 0.950(2) 0.8111(17) 0.872(2) 0.063(3) Uani 0.267(5) 1 d D U P C 2
H32E H 0.915085 0.779362 0.817262 0.095 Uiso 0.267(5) 1 calc R U P C 2
H32C H 0.983340 0.786035 0.893425 0.095 Uiso 0.267(5) 1 calc R U P C 2
H32D H 0.918275 0.828168 0.897351 0.095 Uiso 0.267(5) 1 calc R U P C 2
C322 C 0.958(2) 0.9557(15) 0.876(3) 0.095(13) Uani 0.267(5) 1 d D U P C 2
H32G H 0.925055 0.938930 0.821807 0.143 Uiso 0.267(5) 1 calc R U P C 2
H32F H 0.924977 0.962361 0.900150 0.143 Uiso 0.267(5) 1 calc R U P C 2
H32H H 0.995435 1.000397 0.900621 0.143 Uiso 0.267(5) 1 calc R U P C 2
S331 S 0.8382(4) 0.7250(4) 0.3911(6) 0.116(3) Uani 0.300(5) 1 d D U P D 2
O331 O 0.8880(9) 0.6757(8) 0.3658(11) 0.094(6) Uani 0.300(5) 1 d D U P D 2
C331 C 0.7581(9) 0.6744(8) 0.3827(12) 0.058(5) Uani 0.300(5) 1 d D U P D 2
H33C H 0.726035 0.704819 0.398411 0.088 Uiso 0.300(5) 1 calc R U P D 2
H33D H 0.725876 0.636534 0.329563 0.088 Uiso 0.300(5) 1 calc R U P D 2
H33E H 0.778848 0.654344 0.415460 0.088 Uiso 0.300(5) 1 calc R U P D 2
C332 C 0.8954(12) 0.7622(18) 0.4968(9) 0.146(13) Uani 0.300(5) 1 d D U P D 2
H33G H 0.870637 0.795334 0.521692 0.219 Uiso 0.300(5) 1 calc R U P D 2
H33H H 0.896419 0.724095 0.507600 0.219 Uiso 0.300(5) 1 calc R U P D 2
H33F H 0.949089 0.786460 0.516208 0.219 Uiso 0.300(5) 1 calc R U P D 2
S341 S -0.0116(2) 0.46597(18) 0.12303(18) 0.0639(14) Uani 0.405(5) 1 d D U P E 2
O341 O -0.0902(15) 0.489(2) 0.0864(16) 0.070(3) Uani 0.405(5) 1 d D U P E 2
C341 C 0.0479(15) 0.4810(15) 0.0829(15) 0.104(8) Uani 0.405(5) 1 d D U P E 2
H34E H 0.097137 0.468250 0.102180 0.156 Uiso 0.405(5) 1 calc R U P E 2
H34C H 0.018723 0.452117 0.027146 0.156 Uiso 0.405(5) 1 calc R U P E 2
H34D H 0.059184 0.530561 0.098247 0.156 Uiso 0.405(5) 1 calc R U P E 2
C342 C 0.0537(12) 0.5477(9) 0.2149(8) 0.049(4) Uani 0.405(5) 1 d D U P E 2
H34H H 0.103390 0.538797 0.241560 0.073 Uiso 0.405(5) 1 calc R U P E 2
H34G H 0.063649 0.584513 0.204888 0.073 Uiso 0.405(5) 1 calc R U P E 2
H34F H 0.028452 0.562790 0.246718 0.073 Uiso 0.405(5) 1 calc R U P E 2
S351 S 0.5138(5) 0.7069(6) 0.5304(6) 0.281(7) Uani 0.478(5) 1 d D U P F 2
O351 O 0.4301(4) 0.7079(6) 0.4955(5) 0.107(4) Uani 0.478(5) 1 d D U P F 2
C351 C 0.4895(10) 0.6112(7) 0.5000(9) 0.107(5) Uani 0.478(5) 1 d D U P F 2
H35C H 0.538022 0.596963 0.517341 0.160 Uiso 0.478(5) 1 calc R U P F 2
H35A H 0.459268 0.604211 0.522562 0.160 Uiso 0.478(5) 1 calc R U P F 2
H35B H 0.458493 0.582811 0.444257 0.160 Uiso 0.478(5) 1 calc R U P F 2
C352 C 0.5527(6) 0.7013(5) 0.4715(6) 0.059(3) Uani 0.478(5) 1 d D U P F 2
H35E H 0.607758 0.700688 0.495180 0.089 Uiso 0.478(5) 1 calc R U P F 2
H35D H 0.523182 0.658214 0.421713 0.089 Uiso 0.478(5) 1 calc R U P F 2
H35F H 0.549069 0.741913 0.464710 0.089 Uiso 0.478(5) 1 calc R U P F 2

loop_
_atom_site_aniso_label
_atom_site_aniso_U_11
_atom_site_aniso_U_22
_atom_site_aniso_U_33
_atom_site_aniso_U_23
_atom_site_aniso_U_13
_atom_site_aniso_U_12
O2 0.0397(17) 0.052(2) 0.0475(18) 0.0287(16) 0.0047(15) 0.0072(15)
O4 0.0435(18) 0.0272(15) 0.058(2) 0.0123(14) 0.0054(16) -0.0020(13)
O9 0.0437(18) 0.0376(17) 0.0436(18) 0.0004(14) 0.0126(15) 0.0024(14)
O11 0.0399(17) 0.0469(18) 0.0306(15) 0.0101(13) 0.0178(13) 0.0143(14)
O16 0.058(2) 0.063(2) 0.071(2) 0.0332(19) 0.041(2) 0.0334(18)
O18 0.051(2) 0.061(2) 0.095(3) 0.046(2) 0.050(2) 0.0188(17)
O23 0.0432(17) 0.0532(18) 0.0314(15) 0.0156(14) 0.0217(14) 0.0071(14)
O25 0.0403(17) 0.057(2) 0.0339(15) 0.0215(15) 0.0088(14) 0.0118(15)
O36 0.047(2) 0.0425(19) 0.095(3) 0.029(2) 0.015(2) -0.0068(16)
O38 0.0324(16) 0.0382(17) 0.0519(18) 0.0151(14) 0.0136(14) 0.0064(13)
O43 0.0314(15) 0.0496(18) 0.0425(16) 0.0224(14) 0.0174(13) 0.0120(13)
O45 0.051(2) 0.058(2) 0.0437(17) 0.0065(15) 0.0339(16) 0.0014(15)
O50 0.122(3) 0.056(2) 0.055(2) 0.0276(18) 0.062(2) 0.033(2)
O52 0.184(5) 0.063(3) 0.065(3) 0.037(2) 0.079(3) 0.023(3)
O57 0.081(3) 0.088(3) 0.048(2) 0.032(2) 0.034(2) 0.002(2)
O59 0.052(2) 0.066(2) 0.063(2) 0.0205(18) 0.0259(18) -0.0097(17)
O70 0.077(2) 0.0411(17) 0.0324(16) 0.0110(14) 0.0230(16) 0.0043(16)
O72 0.067(2) 0.0517(19) 0.0263(15) 0.0173(14) 0.0113(16) 0.0079(17)
O77 0.055(2) 0.0331(16) 0.0296(15) 0.0019(12) 0.0146(15) -0.0048(14)
O79 0.0387(16) 0.0360(16) 0.0399(16) 0.0066(13) 0.0200(14) -0.0022(13)
O84 0.050(2) 0.0451(18) 0.083(2) 0.0266(18) 0.0482(19) 0.0150(15)
O86 0.0447(19) 0.051(2) 0.098(3) 0.040(2) 0.042(2) 0.0270(16)
O91 0.052(2) 0.099(3) 0.058(2) 0.041(2) 0.0251(18) 0.039(2)
O93 0.070(2) 0.096(3) 0.0345(17) 0.0356(19) 0.0145(17) 0.039(2)
C1 0.032(2) 0.0286(19) 0.0300(19) 0.0103(16) 0.0179(17) 0.0093(16)
C2 0.027(2) 0.032(2) 0.037(2) 0.0138(17) 0.0081(17) 0.0060(16)
C3 0.031(2) 0.041(2) 0.027(2) 0.0091(18) 0.0037(18) 0.0002(18)
C4 0.031(2) 0.030(2) 0.047(2) 0.0083(18) 0.0146(19) -0.0019(17)
C5 0.031(2) 0.030(2) 0.034(2) 0.0112(16) 0.0146(17) 0.0039(16)
C6 0.0253(19) 0.0303(19) 0.0219(18) 0.0037(15) 0.0106(16) 0.0059(15)
C7 0.034(2) 0.029(2) 0.038(2) 0.0104(17) 0.0157(18) 0.0022(17)
C8 0.030(2) 0.035(2) 0.0317(19) 0.0119(17) 0.0153(17) 0.0087(16)
C9 0.032(2) 0.0257(19) 0.0298(19) 0.0072(16) 0.0095(17) 0.0057(16)
C10 0.047(2) 0.029(2) 0.029(2) 0.0053(17) 0.0176(19) 0.0080(18)
C11 0.036(2) 0.036(2) 0.033(2) 0.0133(17) 0.0170(18) 0.0108(17)
C12 0.035(2) 0.0230(19) 0.0294(19) 0.0113(15) 0.0113(17) 0.0090(16)
C13 0.038(2) 0.027(2) 0.0272(19) 0.0088(16) 0.0142(17) 0.0076(16)
C14 0.030(2) 0.034(2) 0.035(2) 0.0147(17) 0.0148(17) 0.0119(17)
C15 0.033(2) 0.032(2) 0.0263(19) 0.0082(16) 0.0126(17) 0.0068(16)
C16 0.033(2) 0.040(2) 0.044(2) 0.0135(19) 0.020(2) 0.0139(18)
C17 0.037(2) 0.049(3) 0.052(3) 0.019(2) 0.028(2) 0.014(2)
C18 0.034(2) 0.043(2) 0.037(2) 0.0177(19) 0.0205(19) 0.0073(18)
C19 0.0243(19) 0.0282(19) 0.0260(18) 0.0062(15) 0.0102(16) 0.0029(15)
C20 0.032(2) 0.034(2) 0.0244(18) 0.0070(16) 0.0155(17) 0.0048(16)
C21 0.032(2) 0.031(2) 0.0247(18) 0.0098(16) 0.0124(16) 0.0022(16)
C22 0.035(2) 0.0221(18) 0.0273(18) 0.0075(15) 0.0172(16) 0.0064(15)
C23 0.035(2) 0.031(2) 0.0263(18) 0.0086(16) 0.0162(17) 0.0078(17)
C24 0.042(2) 0.037(2) 0.030(2) 0.0117(18) 0.0188(18) 0.0087(18)
C25 0.037(2) 0.029(2) 0.0276(19) 0.0109(16) 0.0133(17) 0.0078(17)
C26 0.031(2) 0.027(2) 0.0289(19) 0.0079(16) 0.0126(16) 0.0071(16)
C27 0.0294(19) 0.0260(19) 0.0261(18) 0.0114(16) 0.0103(16) 0.0061(15)
C28 0.0279(19) 0.0300(19) 0.0293(19) 0.0146(16) 0.0117(16) 0.0062(16)
C29 0.041(2) 0.032(2) 0.038(2) 0.0134(18) 0.0179(19) 0.0088(18)
C30 0.039(2) 0.040(2) 0.045(2) 0.020(2) 0.022(2) 0.0140(19)
C31 0.038(2) 0.040(2) 0.042(2) 0.0193(19) 0.020(2) 0.0117(19)
C32 0.033(2) 0.0272(19) 0.033(2) 0.0128(16) 0.0177(18) 0.0073(16)
C33 0.033(2) 0.032(2) 0.031(2) 0.0120(17) 0.0151(18) 0.0093(17)
C34 0.028(2) 0.029(2) 0.0314(19) 0.0102(16) 0.0144(17) 0.0070(16)
C35 0.037(2) 0.036(2) 0.038(2) 0.0159(18) 0.0227(18) 0.0101(17)
C36 0.038(2) 0.035(2) 0.051(3) 0.017(2) 0.020(2) -0.0011(18)
C37 0.028(2) 0.044(2) 0.042(2) 0.014(2) 0.0138(19) 0.0018(18)
C38 0.031(2) 0.034(2) 0.036(2) 0.0109(17) 0.0161(18) 0.0038(17)
C39 0.033(2) 0.033(2) 0.033(2) 0.0093(17) 0.0195(18) 0.0072(16)
C40 0.026(2) 0.037(2) 0.034(2) 0.0124(17) 0.0144(17) 0.0031(16)
C41 0.028(2) 0.034(2) 0.0321(19) 0.0137(17) 0.0131(17) 0.0056(16)
C42 0.032(2) 0.031(2) 0.039(2) 0.0151(17) 0.0209(17) 0.0062(16)
C43 0.032(2) 0.034(2) 0.039(2) 0.0200(17) 0.0176(18) 0.0093(17)
C44 0.037(2) 0.038(2) 0.046(2) 0.0167(19) 0.0279(19) 0.0129(18)
C45 0.041(2) 0.032(2) 0.036(2) 0.0086(17) 0.0255(18) 0.0074(17)
C46 0.035(2) 0.029(2) 0.0346(19) 0.0109(16) 0.0191(17) 0.0029(16)
C47 0.032(2) 0.032(2) 0.037(2) 0.0137(17) 0.0213(17) 0.0071(16)
C48 0.038(2) 0.030(2) 0.0301(19) 0.0119(16) 0.0196(17) 0.0095(17)
C49 0.035(2) 0.045(2) 0.034(2) 0.0159(18) 0.0189(19) 0.0065(18)
C50 0.073(3) 0.052(3) 0.036(2) 0.016(2) 0.032(2) 0.011(2)
C51 0.140(6) 0.052(3) 0.054(3) 0.021(3) 0.067(4) 0.020(3)
C52 0.105(4) 0.052(3) 0.050(3) 0.030(2) 0.046(3) 0.012(3)
C53 0.046(3) 0.049(2) 0.033(2) 0.0210(19) 0.019(2) 0.007(2)
C54 0.030(2) 0.040(2) 0.034(2) 0.0162(18) 0.0166(18) 0.0051(17)
C55 0.052(3) 0.046(2) 0.033(2) 0.0203(19) 0.019(2) 0.003(2)
C56 0.043(2) 0.035(2) 0.045(2) 0.0216(19) 0.021(2) 0.0068(18)
C57 0.057(3) 0.057(3) 0.047(2) 0.025(2) 0.027(2) 0.007(2)
C58 0.051(3) 0.061(3) 0.063(3) 0.036(3) 0.031(2) 0.007(2)
C59 0.043(3) 0.047(3) 0.057(3) 0.024(2) 0.024(2) 0.005(2)
C60 0.043(2) 0.037(2) 0.045(2) 0.0215(19) 0.022(2) 0.0141(18)
C61 0.042(2) 0.032(2) 0.042(2) 0.0198(18) 0.0201(19) 0.0073(18)
C62 0.039(2) 0.035(2) 0.041(2) 0.0137(18) 0.0193(19) 0.0060(18)
C63 0.033(2) 0.031(2) 0.0307(19) 0.0131(17) 0.0160(17) 0.0053(16)
C64 0.040(2) 0.036(2) 0.030(2) 0.0127(17) 0.0172(18) 0.0088(18)
C65 0.029(2) 0.030(2) 0.0307(19) 0.0137(16) 0.0140(17) 0.0073(16)
C66 0.043(2) 0.040(2) 0.039(2) 0.0216(19) 0.0164(19) 0.0098(19)
C67 0.048(3) 0.044(3) 0.041(2) 0.021(2) 0.019(2) 0.009(2)
C68 0.040(2) 0.037(2) 0.033(2) 0.0158(18) 0.0116(18) 0.0080(18)
C69 0.029(2) 0.045(2) 0.0255(18) 0.0173(17) 0.0099(17) 0.0048(17)
C70 0.050(3) 0.037(2) 0.0246(19) 0.0093(17) 0.0150(19) 0.0014(19)
C71 0.052(3) 0.047(2) 0.025(2) 0.0145(18) 0.012(2) 0.008(2)
C72 0.037(2) 0.049(2) 0.030(2) 0.0222(18) 0.0097(18) 0.0080(19)
C73 0.031(2) 0.044(2) 0.0232(18) 0.0140(17) 0.0060(17) 0.0047(17)
C74 0.029(2) 0.038(2) 0.0224(18) 0.0119(16) 0.0071(17) 0.0041(17)
C75 0.033(2) 0.031(2) 0.0261(18) 0.0116(16) 0.0129(17) 0.0070(16)
C76 0.031(2) 0.029(2) 0.0319(19) 0.0133(16) 0.0138(17) 0.0087(16)
C77 0.035(2) 0.034(2) 0.0248(18) 0.0079(16) 0.0087(17) 0.0058(17)
C78 0.027(2) 0.032(2) 0.034(2) 0.0100(17) 0.0077(17) -0.0011(16)
C79 0.0241(19) 0.033(2) 0.038(2) 0.0157(17) 0.0137(17) 0.0061(16)
C80 0.0246(19) 0.031(2) 0.0300(19) 0.0111(16) 0.0114(16) 0.0077(15)
C81 0.0230(19) 0.0261(19) 0.0284(18) 0.0085(15) 0.0079(16) 0.0051(15)
C82 0.029(2) 0.0265(19) 0.0297(19) 0.0103(16) 0.0121(16) 0.0036(15)
C83 0.029(2) 0.036(2) 0.031(2) 0.0115(17) 0.0118(17) 0.0074(16)
C84 0.035(2) 0.035(2) 0.055(3) 0.019(2) 0.025(2) 0.0059(18)
C85 0.032(2) 0.047(3) 0.078(3) 0.025(2) 0.029(2) 0.014(2)
C86 0.038(2) 0.041(2) 0.055(3) 0.024(2) 0.024(2) 0.0156(19)
C87 0.035(2) 0.037(2) 0.036(2) 0.0147(18) 0.0151(19) 0.0094(17)
C88 0.0208(19) 0.035(2) 0.0259(19) 0.0082(16) 0.0074(16) 0.0021(15)
C89 0.030(2) 0.038(2) 0.039(2) 0.0178(18) 0.0143(18) 0.0109(17)
C90 0.036(2) 0.033(2) 0.035(2) 0.0156(18) 0.0113(18) 0.0092(17)
C91 0.038(2) 0.051(3) 0.051(3) 0.025(2) 0.013(2) 0.021(2)
C92 0.049(3) 0.063(3) 0.046(3) 0.031(2) 0.010(2) 0.024(2)
C93 0.048(3) 0.055(3) 0.029(2) 0.020(2) 0.006(2) 0.019(2)
C94 0.041(2) 0.032(2) 0.032(2) 0.0169(18) 0.0088(18) 0.0100(18)
C95 0.031(2) 0.036(2) 0.033(2) 0.0175(18) 0.0080(17) 0.0067(17)
C96 0.044(2) 0.041(2) 0.029(2) 0.0193(18) 0.0122(18) 0.0084(19)
C97 0.0266(19) 0.031(2) 0.0292(18) 0.0117(16) 0.0157(16) 0.0070(16)
C98 0.0254(19) 0.032(2) 0.0306(19) 0.0090(16) 0.0105(17) 0.0023(16)
C99 0.031(2) 0.032(2) 0.0262(18) 0.0100(16) 0.0129(16) 0.0078(16)
C100 0.031(2) 0.035(2) 0.038(2) 0.0143(18) 0.0124(18) 0.0065(17)
C101 0.045(2) 0.035(2) 0.043(2) 0.0160(19) 0.021(2) 0.0086(19)
C102 0.040(2) 0.035(2) 0.0300(19) 0.0135(17) 0.0157(18) 0.0107(18)
S201 0.0572(7) 0.0381(6) 0.0355(6) 0.0076(5) 0.0263(5) 0.0145(5)
O201 0.067(2) 0.073(2) 0.0368(17) 0.0224(16) 0.0303(17) 0.0257(19)
C201 0.055(3) 0.057(3) 0.031(2) 0.011(2) 0.019(2) 0.011(2)
C202 0.069(3) 0.042(3) 0.037(2) 0.014(2) 0.036(2) 0.020(2)
S211 0.0545(8) 0.0719(9) 0.0856(10) 0.0381(8) 0.0420(8) 0.0128(7)
O211 0.069(2) 0.062(2) 0.087(3) 0.028(2) 0.053(2) 0.0201(19)
C211 0.078(4) 0.073(4) 0.078(4) 0.034(3) 0.040(4) 0.009(3)
C212 0.048(3) 0.100(5) 0.086(4) 0.051(4) 0.035(3) 0.010(3)
S221 0.0504(12) 0.0440(10) 0.0376(10) -0.0008(8) 0.0077(9) 0.0031(8)
O221 0.055(4) 0.046(3) 0.055(4) 0.008(3) -0.008(4) -0.013(3)
C221 0.065(5) 0.038(5) 0.055(5) 0.007(3) 0.023(4) -0.003(4)
C222 0.089(10) 0.079(8) 0.053(6) 0.017(6) 0.031(7) 0.034(9)
S231 0.0626(13) 0.0659(14) 0.135(2) 0.0689(14) 0.0699(14) 0.0394(10)
O231 0.063(4) 0.092(5) 0.190(8) 0.092(6) 0.091(5) 0.051(4)
C231 0.093(7) 0.145(11) 0.129(8) 0.071(8) 0.066(7) 0.020(7)
C232 0.092(7) 0.071(6) 0.137(8) 0.056(6) 0.085(7) 0.027(5)
S241 0.084(2) 0.0665(18) 0.0556(15) 0.0402(13) -0.0180(14) -0.0139(14)
O241 0.062(4) 0.094(5) 0.025(6) 0.033(4) -0.004(4) 0.026(3)
C241 0.023(5) 0.171(18) 0.065(7) 0.068(10) -0.008(5) 0.007(7)
C242 0.101(12) 0.079(11) 0.062(8) -0.018(7) -0.036(8) 0.030(9)
S251 0.072(3) 0.214(5) 0.0472(19) 0.020(2) 0.0267(19) 0.008(3)
O251 0.075(5) 0.056(4) 0.053(4) 0.023(3) 0.023(4) 0.016(4)
C251 0.041(5) 0.069(6) 0.048(5) 0.010(5) 0.026(5) 0.008(4)
C252 0.20(2) 0.045(9) 0.228(19) 0.055(11) -0.039(16) 0.020(11)
S321 0.045(3) 0.065(3) 0.045(3) 0.017(3) 0.010(3) -0.005(2)
O321 0.065(13) 0.119(16) 0.048(12) 0.013(11) -0.011(10) -0.014(10)
C321 0.065(5) 0.038(5) 0.055(5) 0.007(3) 0.023(4) -0.003(4)
C322 0.058(15) 0.079(16) 0.08(2) 0.035(15) -0.017(12) -0.044(12)
S331 0.114(6) 0.115(6) 0.221(8) 0.117(6) 0.127(6) 0.066(4)
O331 0.083(10) 0.062(9) 0.157(14) 0.041(10) 0.091(11) 0.016(9)
C331 0.076(11) 0.032(8) 0.097(13) 0.035(9) 0.063(10) 0.035(8)
C332 0.042(11) 0.22(3) 0.125(16) 0.053(17) 0.037(12) 0.053(14)
S341 0.049(2) 0.055(2) 0.0421(18) 0.0165(15) -0.0043(15) 0.0062(15)
O341 0.062(4) 0.094(5) 0.025(6) 0.033(4) -0.004(4) 0.026(3)
C341 0.128(17) 0.096(16) 0.076(13) 0.036(11) 0.050(15) 0.001(14)
C342 0.048(8) 0.042(9) 0.022(6) 0.015(6) -0.009(6) 0.004(7)
S351 0.121(6) 0.315(14) 0.169(8) 0.009(8) 0.006(6) 0.028(8)
O351 0.040(5) 0.174(10) 0.076(6) 0.030(6) 0.043(5) 0.005(5)
C351 0.109(12) 0.092(10) 0.086(10) 0.008(8) 0.063(10) 0.003(8)
C352 0.058(7) 0.057(6) 0.059(6) 0.016(5) 0.041(6) 0.011(5)

loop_
_atom_type_symbol
_atom_type_description
_atom_type_scat_dispersion_real
_atom_type_scat_dispersion_imag
_atom_type_scat_source
C C 0.0033 0.0016 'International Tables Vol C Tables 4.2.6.8 and 6.1.1.4'
H H 0.0000 0.0000 'International Tables Vol C Tables 4.2.6.8 and 6.1.1.4'
O O 0.0106 0.0060 'International Tables Vol C Tables 4.2.6.8 and 6.1.1.4'
S S 0.1246 0.1234 'International Tables Vol C Tables 4.2.6.8 and 6.1.1.4'

loop_
_geom_angle_atom_site_label_1
_geom_angle_atom_site_label_2
_geom_angle_atom_site_label_3
_geom_angle
_geom_angle_site_symmetry_1
_geom_angle_site_symmetry_3
_geom_angle_publ_flag
C2 O2 H2 109.5 . . ?
C4 O4 H4 109.5 . . ?
C9 O9 H9 109.5 . . ?
C11 O11 H11 109.5 . . ?
C16 O16 H16 109.5 . . ?
C18 O18 H18 109.5 . . ?
C23 O23 H23 109.5 . . ?
C25 O25 H25 109.5 . . ?
C36 O36 H36 109.5 . . ?
C38 O38 H38 109.5 . . ?
C43 O43 H43 109.5 . . ?
C45 O45 H45 109.5 . . ?
C50 O50 H50 109.5 . . ?
C52 O52 H52 109.5 . . ?
C57 O57 H57 109.5 . . ?
C59 O59 H59 109.5 . . ?
C70 O70 H70 109.5 . . ?
C72 O72 H72 109.5 . . ?
C77 O77 H77 109.5 . . ?
C79 O79 H79 109.5 . . ?
C84 O84 H84 109.5 . . ?
C86 O86 H86 109.5 . . ?
C91 O91 H91 109.5 . . ?
C93 O93 H93 109.5 . . ?
C2 C1 C28 121.6(4) . . ?
C6 C1 C2 117.0(4) . . ?
C6 C1 C28 121.4(3) . . ?
O2 C2 C1 121.0(4) . . ?
O2 C2 C3 117.5(4) . . ?
C3 C2 C1 121.5(4) . . ?
C2 C3 H3 120.1 . . ?
C2 C3 C4 119.7(4) . . ?
C4 C3 H3 120.1 . . ?
O4 C4 C3 120.2(4) . . ?
O4 C4 C5 118.9(4) . . ?
C5 C4 C3 120.8(4) . . ?
C4 C5 C6 117.0(4) . . ?
C4 C5 C7 121.6(4) . . ?
C6 C5 C7 121.3(3) . . ?
C1 C6 C5 123.8(4) . . ?
C1 C6 H6 118.1 . . ?
C5 C6 H6 118.1 . . ?
C5 C7 H7 106.5 . . ?
C5 C7 C8 109.9(3) . . ?
C5 C7 C29 113.6(3) . . ?
C8 C7 H7 106.5 . . ?
C29 C7 H7 106.5 . . ?
C29 C7 C8 113.2(3) . . ?
C9 C8 C7 120.9(3) . . ?
C13 C8 C7 122.2(3) . . ?
C13 C8 C9 116.8(4) . . ?
O9 C9 C8 123.4(4) . . ?
O9 C9 C10 116.3(4) . . ?
C10 C9 C8 120.3(4) . . ?
C9 C10 H10 119.6 . . ?
C9 C10 C11 120.9(4) . . ?
C11 C10 H10 119.6 . . ?
O11 C11 C10 122.0(4) . . ?
O11 C11 C12 116.9(4) . . ?
C10 C11 C12 121.1(4) . . ?
C11 C12 C14 120.1(4) . . ?
C13 C12 C11 116.6(4) . . ?
C13 C12 C14 123.3(3) . . ?
C8 C13 H13 117.8 . . ?
C12 C13 C8 124.3(4) . . ?
C12 C13 H13 117.8 . . ?
C12 C14 H14 106.5 . . ?
C12 C14 C15 111.2(3) . . ?
C12 C14 C102 114.1(3) . . ?
C15 C14 H14 106.5 . . ?
C102 C14 H14 106.5 . . ?
C102 C14 C15 111.4(3) . . ?
C16 C15 C14 123.2(4) . . ?
C16 C15 C20 116.4(4) . . ?
C20 C15 C14 120.4(4) . . ?
O16 C16 C15 121.2(4) . . ?
O16 C16 C17 118.2(4) . . ?
C17 C16 C15 120.6(4) . . ?
C16 C17 H17 119.6 . . ?
C16 C17 C18 120.9(4) . . ?
C18 C17 H17 119.6 . . ?
O18 C18 C17 116.8(4) . . ?
O18 C18 C19 123.0(4) . . ?
C17 C18 C19 120.1(4) . . ?
C18 C19 C21 121.7(4) . . ?
C20 C19 C18 117.2(4) . . ?
C20 C19 C21 121.1(3) . . ?
C15 C20 H20 117.8 . . ?
C19 C20 C15 124.5(4) . . ?
C19 C20 H20 117.8 . . ?
C19 C21 H21 106.6 . . ?
C22 C21 C19 111.4(3) . . ?
C22 C21 H21 106.6 . . ?
C22 C21 C99 114.2(3) . . ?
C99 C21 C19 111.0(3) . . ?
C99 C21 H21 106.6 . . ?
C23 C22 C21 120.2(3) . . ?
C27 C22 C21 123.1(3) . . ?
C27 C22 C23 116.7(4) . . ?
O23 C23 C22 117.0(3) . . ?
C24 C23 O23 121.6(4) . . ?
C24 C23 C22 121.4(4) . . ?
C23 C24 H24 119.9 . . ?
C23 C24 C25 120.3(4) . . ?
C25 C24 H24 119.9 . . ?
O25 C25 C24 119.4(4) . . ?
O25 C25 C26 119.6(4) . . ?
C24 C25 C26 120.9(4) . . ?
C25 C26 C28 121.1(3) . . ?
C27 C26 C25 116.8(4) . . ?
C27 C26 C28 122.2(3) . . ?
C22 C27 C26 123.9(4) . . ?
C22 C27 H27 118.0 . . ?
C26 C27 H27 118.0 . . ?
C1 C28 H28 107.2 . . ?
C26 C28 C1 109.6(3) . . ?
C26 C28 H28 107.2 . . ?
C26 C28 C32 112.9(3) . . ?
C32 C28 C1 112.5(3) . . ?
C32 C28 H28 107.2 . . ?
C7 C29 H29A 108.8 . . ?
C7 C29 H29B 108.8 . . ?
H29A C29 H29B 107.7 . . ?
C30 C29 C7 113.6(3) . . ?
C30 C29 H29A 108.8 . . ?
C30 C29 H29B 108.8 . . ?
C29 C30 H30A 109.3 . . ?
C29 C30 H30B 109.3 . . ?
C29 C30 C31 111.7(4) . . ?
H30A C30 H30B 107.9 . . ?
C31 C30 H30A 109.3 . . ?
C31 C30 H30B 109.3 . . ?
C30 C31 H31A 108.8 . . ?
C30 C31 H31B 108.8 . . ?
H31A C31 H31B 107.7 . . ?
C62 C31 C30 113.9(4) . . ?
C62 C31 H31A 108.8 . . ?
C62 C31 H31B 108.8 . . ?
C28 C32 H32A 108.8 . . ?
C28 C32 H32B 108.8 . . ?
C28 C32 C33 114.0(3) . . ?
H32A C32 H32B 107.7 . . ?
C33 C32 H32A 108.8 . . ?
C33 C32 H32B 108.8 . . ?
C32 C33 H33A 109.5 . . ?
C32 C33 H33B 109.5 . . ?
C32 C33 C34 110.6(3) . . ?
H33A C33 H33B 108.1 . . ?
C34 C33 H33A 109.5 . . ?
C34 C33 H33B 109.5 . . ?
C33 C34 H34A 109.1 . . ?
C33 C34 H34B 109.1 . . ?
H34A C34 H34B 107.8 . . ?
C41 C34 C33 112.6(3) . . ?
C41 C34 H34A 109.1 . . ?
C41 C34 H34B 109.1 . . ?
C36 C35 C62 124.5(4) . . ?
C40 C35 C36 114.6(4) . . ?
C40 C35 C62 120.9(4) . . ?
O36 C36 C35 120.6(4) . . ?
C37 C36 O36 117.3(4) . . ?
C37 C36 C35 122.0(4) . . ?
C36 C37 H37 119.3 . . ?
C36 C37 C38 121.4(4) . . ?
C38 C37 H37 119.3 . . ?
O38 C38 C37 115.5(4) . . ?
O38 C38 C39 124.4(4) . . ?
C39 C38 C37 120.1(4) . . ?
C38 C39 C40 116.2(4) . . ?
C38 C39 C41 123.2(4) . . ?
C40 C39 C41 120.7(4) . . ?
C35 C40 C39 125.6(4) . . ?
C35 C40 H40 117.2 . . ?
C39 C40 H40 117.2 . . ?
C34 C41 C39 112.2(3) . . ?
C34 C41 H41 106.5 . . ?
C34 C41 C42 113.3(3) . . ?
C39 C41 H41 106.5 . . ?
C39 C41 C42 111.3(3) . . ?
C42 C41 H41 106.5 . . ?
C43 C42 C41 118.9(3) . . ?
C47 C42 C41 123.8(4) . . ?
C47 C42 C43 117.3(4) . . ?
O43 C43 C42 117.9(4) . . ?
C44 C43 O43 121.1(4) . . ?
C44 C43 C42 121.0(4) . . ?
C43 C44 H44 119.8 . . ?
C43 C44 C45 120.4(4) . . ?
C45 C44 H44 119.8 . . ?
O45 C45 C44 118.7(4) . . ?
O45 C45 C46 119.7(4) . . ?
C44 C45 C46 121.6(4) . . ?
C45 C46 C47 116.2(4) . . ?
C45 C46 C48 120.1(3) . . ?
C47 C46 C48 123.5(4) . . ?
C42 C47 C46 123.4(4) . . ?
C42 C47 H47 118.3 . . ?
C46 C47 H47 118.3 . . ?
C46 C48 H48 106.7 . . ?
C46 C48 C49 110.1(3) . . ?
C46 C48 C63 114.2(3) . . ?
C49 C48 H48 106.7 . . ?
C49 C48 C63 111.8(3) . . ?
C63 C48 H48 106.7 . . ?
C50 C49 C48 121.2(4) . . ?
C54 C49 C48 121.7(4) . . ?
C54 C49 C50 117.1(4) . . ?
O50 C50 C49 122.1(4) . . ?
O50 C50 C51 117.2(4) . . ?
C51 C50 C49 120.7(5) . . ?
C50 C51 H51 120.1 . . ?
C50 C51 C52 119.8(5) . . ?
C52 C51 H51 120.1 . . ?
O52 C52 C51 120.2(5) . . ?
O52 C52 C53 117.9(5) . . ?
C51 C52 C53 121.9(4) . . ?
C52 C53 C55 122.0(4) . . ?
C54 C53 C52 115.9(4) . . ?
C54 C53 C55 121.9(4) . . ?
C49 C54 H54 117.8 . . ?
C53 C54 C49 124.5(4) . . ?
C53 C54 H54 117.8 . . ?
C53 C55 H55 106.2 . . ?
C53 C55 C56 112.4(4) . . ?
C53 C55 C66 112.5(4) . . ?
C56 C55 H55 106.2 . . ?
C66 C55 H55 106.2 . . ?
C66 C55 C56 112.7(4) . . ?
C57 C56 C55 120.3(4) . . ?
C61 C56 C55 123.7(4) . . ?
C61 C56 C57 116.1(4) . . ?
O57 C57 C56 121.6(4) . . ?
O57 C57 C58 116.6(4) . . ?
C58 C57 C56 121.8(4) . . ?
C57 C58 H58 120.4 . . ?
C57 C58 C59 119.2(4) . . ?
C59 C58 H58 120.4 . . ?
O59 C59 C58 120.5(4) . . ?
O59 C59 C60 117.8(4) . . ?
C60 C59 C58 121.7(4) . . ?
C59 C60 C61 116.5(4) . . ?
C59 C60 C62 119.8(4) . . ?
C61 C60 C62 123.7(4) . . ?
C56 C61 C60 124.7(4) . . ?
C56 C61 H61 117.6 . . ?
C60 C61 H61 117.6 . . ?
C31 C62 C60 113.9(4) . . ?
C31 C62 H62 105.8 . . ?
C35 C62 C31 113.2(4) . . ?
C35 C62 C60 111.5(4) . . ?
C35 C62 H62 105.8 . . ?
C60 C62 H62 105.8 . . ?
C48 C63 H63A 109.0 . . ?
C48 C63 H63B 109.0 . . ?
H63A C63 H63B 107.8 . . ?
C64 C63 C48 113.0(3) . . ?
C64 C63 H63A 109.0 . . ?
C64 C63 H63B 109.0 . . ?
C63 C64 H64A 109.4 . . ?
C63 C64 H64B 109.4 . . ?
H64A C64 H64B 108.0 . . ?
C65 C64 C63 111.0(3) . . ?
C65 C64 H64A 109.4 . . ?
C65 C64 H64B 109.4 . . ?
C64 C65 H65A 108.5 . . ?
C64 C65 H65B 108.5 . . ?
C64 C65 C75 115.2(3) . . ?
H65A C65 H65B 107.5 . . ?
C75 C65 H65A 108.5 . . ?
C75 C65 H65B 108.5 . . ?
C55 C66 H66A 108.7 . . ?
C55 C66 H66B 108.7 . . ?
C55 C66 C67 114.2(4) . . ?
H66A C66 H66B 107.6 . . ?
C67 C66 H66A 108.7 . . ?
C67 C66 H66B 108.7 . . ?
C66 C67 H67A 109.4 . . ?
C66 C67 H67B 109.4 . . ?
H67A C67 H67B 108.0 . . ?
C68 C67 C66 111.3(4) . . ?
C68 C67 H67A 109.4 . . ?
C68 C67 H67B 109.4 . . ?
C67 C68 H68A 109.0 . . ?
C67 C68 H68B 109.0 . . ?
C67 C68 C96 112.8(4) . . ?
H68A C68 H68B 107.8 . . ?
C96 C68 H68A 109.0 . . ?
C96 C68 H68B 109.0 . . ?
C70 C69 C75 121.7(4) . . ?
C74 C69 C70 118.0(4) . . ?
C74 C69 C75 120.3(3) . . ?
O70 C70 C69 121.5(4) . . ?
O70 C70 C71 118.6(4) . . ?
C69 C70 C71 119.8(4) . . ?
C70 C71 H71 119.5 . . ?
C72 C71 C70 121.0(4) . . ?
C72 C71 H71 119.5 . . ?
O72 C72 C73 117.8(4) . . ?
C71 C72 O72 121.6(4) . . ?
C71 C72 C73 120.5(4) . . ?
C72 C73 C96 121.2(4) . . ?
C74 C73 C72 117.2(4) . . ?
C74 C73 C96 121.5(3) . . ?
C69 C74 C73 123.3(4) . . ?
C69 C74 H74 118.3 . . ?
C73 C74 H74 118.3 . . ?
C65 C75 C69 112.4(3) . . ?
C65 C75 H75 106.5 . . ?
C69 C75 H75 106.5 . . ?
C76 C75 C65 112.8(3) . . ?
C76 C75 C69 111.6(3) . . ?
C76 C75 H75 106.5 . . ?
C77 C76 C75 120.0(3) . . ?
C81 C76 C75 122.6(3) . . ?
C81 C76 C77 117.4(4) . . ?
O77 C77 C76 120.1(4) . . ?
O77 C77 C78 119.9(3) . . ?
C78 C77 C76 120.0(4) . . ?
C77 C78 H78 119.7 . . ?
C79 C78 C77 120.6(4) . . ?
C79 C78 H78 119.7 . . ?
O79 C79 C78 116.5(3) . . ?
O79 C79 C80 123.0(4) . . ?
C78 C79 C80 120.6(4) . . ?
C79 C80 C82 120.0(3) . . ?
C81 C80 C79 117.4(3) . . ?
C81 C80 C82 122.6(3) . . ?
C76 C81 C80 124.0(3) . . ?
C76 C81 H81 118.0 . . ?
C80 C81 H81 118.0 . . ?
C80 C82 H82 107.1 . . ?
C80 C82 C97 113.9(3) . . ?
C83 C82 C80 109.6(3) . . ?
C83 C82 H82 107.1 . . ?
C83 C82 C97 111.6(3) . . ?
C97 C82 H82 107.1 . . ?
C84 C83 C82 119.8(4) . . ?
C88 C83 C82 122.0(4) . . ?
C88 C83 C84 118.2(4) . . ?
O84 C84 C83 120.2(4) . . ?
O84 C84 C85 119.8(4) . . ?
C85 C84 C83 120.0(4) . . ?
C84 C85 H85 119.8 . . ?
C84 C85 C86 120.3(4) . . ?
C86 C85 H85 119.8 . . ?
O86 C86 C85 122.6(4) . . ?
O86 C86 C87 117.1(4) . . ?
C85 C86 C87 120.3(4) . . ?
C86 C87 C89 120.2(4) . . ?
C88 C87 C86 118.2(4) . . ?
C88 C87 C89 121.6(4) . . ?
C83 C88 H88 118.5 . . ?
C87 C88 C83 122.9(4) . . ?
C87 C88 H88 118.5 . . ?
C87 C89 H89 106.3 . . ?
C90 C89 C87 112.1(3) . . ?
C90 C89 H89 106.3 . . ?
C90 C89 C100 114.3(4) . . ?
C100 C89 C87 110.9(3) . . ?
C100 C89 H89 106.3 . . ?
C91 C90 C89 120.7(4) . . ?
C95 C90 C89 123.3(4) . . ?
C95 C90 C91 116.0(4) . . ?
O91 C91 C90 123.2(4) . . ?
O91 C91 C92 116.4(4) . . ?
C92 C91 C90 120.4(5) . . ?
C91 C92 H92 119.7 . . ?
C93 C92 C91 120.7(4) . . ?
C93 C92 H92 119.7 . . ?
C92 C93 O93 115.0(4) . . ?
C92 C93 C94 121.9(4) . . ?
C94 C93 O93 123.1(5) . . ?
C93 C94 C96 121.5(4) . . ?
C95 C94 C93 116.6(4) . . ?
C95 C94 C96 121.9(4) . . ?
C90 C95 H95 117.8 . . ?
C94 C95 C90 124.4(4) . . ?
C94 C95 H95 117.8 . . ?
C68 C96 C94 112.6(3) . . ?
C68 C96 H96 106.7 . . ?
C73 C96 C68 113.6(4) . . ?
C73 C96 C94 110.0(3) . . ?
C73 C96 H96 106.7 . . ?
C94 C96 H96 106.7 . . ?
C82 C97 H97A 109.0 . . ?
C82 C97 H97B 109.0 . . ?
H97A C97 H97B 107.8 . . ?
C98 C97 C82 112.7(3) . . ?
C98 C97 H97A 109.0 . . ?
C98 C97 H97B 109.0 . . ?
C97 C98 H98A 109.2 . . ?
C97 C98 H98B 109.2 . . ?
C97 C98 C99 112.2(3) . . ?
H98A C98 H98B 107.9 . . ?
C99 C98 H98A 109.2 . . ?
C99 C98 H98B 109.2 . . ?
C21 C99 H99A 109.0 . . ?
C21 C99 H99B 109.0 . . ?
C98 C99 C21 113.0(3) . . ?
C98 C99 H99A 109.0 . . ?
C98 C99 H99B 109.0 . . ?
H99A C99 H99B 107.8 . . ?
C89 C100 H10C 109.0 . . ?
C89 C100 H10D 109.0 . . ?
H10C C100 H10D 107.8 . . ?
C101 C100 C89 112.8(4) . . ?
C101 C100 H10C 109.0 . . ?
C101 C100 H10D 109.0 . . ?
C100 C101 H10A 109.1 . . ?
C100 C101 H10B 109.1 . . ?
C100 C101 C102 112.5(4) . . ?
H10A C101 H10B 107.8 . . ?
C102 C101 H10A 109.1 . . ?
C102 C101 H10B 109.1 . . ?
C14 C102 H10E 108.8 . . ?
C14 C102 H10F 108.8 . . ?
C101 C102 C14 113.7(4) . . ?
C101 C102 H10E 108.8 . . ?
C101 C102 H10F 108.8 . . ?
H10E C102 H10F 107.7 . . ?
O201 S201 C201 105.0(2) . . ?
O201 S201 C202 105.7(2) . . ?
C201 S201 C202 97.7(2) . . ?
S201 C201 H20D 109.5 . . ?
S201 C201 H20E 109.5 . . ?
S201 C201 H20F 109.5 . . ?
H20D C201 H20E 109.5 . . ?
H20D C201 H20F 109.5 . . ?
H20E C201 H20F 109.5 . . ?
S201 C202 H20A 109.5 . . ?
S201 C202 H20B 109.5 . . ?
S201 C202 H20C 109.5 . . ?
H20A C202 H20B 109.5 . . ?
H20A C202 H20C 109.5 . . ?
H20B C202 H20C 109.5 . . ?
O211 S211 C211 104.5(3) . . ?
O211 S211 C212 105.0(3) . . ?
C211 S211 C212 100.0(3) . . ?
S211 C211 H21C 109.5 . . ?
S211 C211 H21B 109.5 . . ?
S211 C211 H21A 109.5 . . ?
H21C C211 H21B 109.5 . . ?
H21C C211 H21A 109.5 . . ?
H21B C211 H21A 109.5 . . ?
S211 C212 H21D 109.5 . . ?
S211 C212 H21F 109.5 . . ?
S211 C212 H21E 109.5 . . ?
H21D C212 H21F 109.5 . . ?
H21D C212 H21E 109.5 . . ?
H21F C212 H21E 109.5 . . ?
O221 S221 C221 107.3(6) . . ?
O221 S221 C222 106.0(6) . . ?
C221 S221 C222 93.6(6) . . ?
S221 C221 H22E 109.5 . . ?
S221 C221 H22F 109.5 . . ?
S221 C221 H22D 109.5 . . ?
H22E C221 H22F 109.5 . . ?
H22E C221 H22D 109.5 . . ?
H22F C221 H22D 109.5 . . ?
S221 C222 H22A 109.5 . . ?
S221 C222 H22B 109.5 . . ?
S221 C222 H22C 109.5 . . ?
H22A C222 H22B 109.5 . . ?
H22A C222 H22C 109.5 . . ?
H22B C222 H22C 109.5 . . ?
O231 S231 C231 98.3(5) . . ?
O231 S231 C232 110.7(5) . . ?
C232 S231 C231 92.1(6) . . ?
S231 C231 H23E 109.5 . . ?
S231 C231 H23D 109.5 . . ?
S231 C231 H23F 109.5 . . ?
H23E C231 H23D 109.5 . . ?
H23E C231 H23F 109.5 . . ?
H23D C231 H23F 109.5 . . ?
S231 C232 H23B 109.5 . . ?
S231 C232 H23A 109.5 . . ?
S231 C232 H23C 109.5 . . ?
H23B C232 H23A 109.5 . . ?
H23B C232 H23C 109.5 . . ?
H23A C232 H23C 109.5 . . ?
O241 S241 C241 106.0(10) . . ?
O241 S241 C242 99.5(9) . . ?
C241 S241 C242 89.5(7) . . ?
S241 C241 H24D 109.5 . . ?
S241 C241 H24E 109.5 . . ?
S241 C241 H24F 109.5 . . ?
H24D C241 H24E 109.5 . . ?
H24D C241 H24F 109.5 . . ?
H24E C241 H24F 109.5 . . ?
S241 C242 H24B 109.5 . . ?
S241 C242 H24A 109.5 . . ?
S241 C242 H24C 109.5 . . ?
H24B C242 H24A 109.5 . . ?
H24B C242 H24C 109.5 . . ?
H24A C242 H24C 109.5 . . ?
O251 S251 C251 101.3(5) . . ?
O251 S251 C252 108.3(9) . . ?
C252 S251 C251 66.9(6) . . ?
S251 C251 H25A 109.5 . . ?
S251 C251 H25C 109.5 . . ?
S251 C251 H25B 109.5 . . ?
H25A C251 H25C 109.5 . . ?
H25A C251 H25B 109.5 . . ?
H25C C251 H25B 109.5 . . ?
S251 C252 H25D 109.5 . . ?
S251 C252 H25F 109.5 . . ?
S251 C252 H25E 109.5 . . ?
H25D C252 H25F 109.5 . . ?
H25D C252 H25E 109.5 . . ?
H25F C252 H25E 109.5 . . ?
O321 S321 C321 96.9(13) . . ?
O321 S321 C322 99.0(13) . . ?
C322 S321 C321 113(2) . . ?
S321 C321 H32E 109.5 . . ?
S321 C321 H32C 109.5 . . ?
S321 C321 H32D 109.5 . . ?
H32E C321 H32C 109.5 . . ?
H32E C321 H32D 109.5 . . ?
H32C C321 H32D 109.5 . . ?
S321 C322 H32G 109.5 . . ?
S321 C322 H32F 109.5 . . ?
S321 C322 H32H 109.5 . . ?
H32G C322 H32F 109.5 . . ?
H32G C322 H32H 109.5 . . ?
H32F C322 H32H 109.5 . . ?
O331 S331 C331 108.4(8) . . ?
O331 S331 C332 99.5(10) . . ?
C331 S331 C332 91.9(13) . . ?
S331 C331 H33C 109.5 . . ?
S331 C331 H33D 109.5 . . ?
S331 C331 H33E 109.5 . . ?
H33C C331 H33D 109.5 . . ?
H33C C331 H33E 109.5 . . ?
H33D C331 H33E 109.5 . . ?
S331 C332 H33G 109.5 . . ?
S331 C332 H33H 109.5 . . ?
S331 C332 H33F 109.5 . . ?
H33G C332 H33H 109.5 . . ?
H33G C332 H33F 109.5 . . ?
H33H C332 H33F 109.5 . . ?
O341 S341 C341 103.8(13) . . ?
O341 S341 C342 103.4(13) . . ?
C341 S341 C342 88.8(10) . . ?
S341 C341 H34E 109.5 . . ?
S341 C341 H34C 109.5 . . ?
S341 C341 H34D 109.5 . . ?
H34E C341 H34C 109.5 . . ?
H34E C341 H34D 109.5 . . ?
H34C C341 H34D 109.5 . . ?
S341 C342 H34H 109.5 . . ?
S341 C342 H34G 109.5 . . ?
S341 C342 H34F 109.5 . . ?
H34H C342 H34G 109.5 . . ?
H34H C342 H34F 109.5 . . ?
H34G C342 H34F 109.5 . . ?
O351 S351 C351 93.6(8) . . ?
O351 S351 C352 110.4(8) . . ?
C352 S351 C351 99.3(8) . . ?
S351 C351 H35C 109.5 . . ?
S351 C351 H35A 109.5 . . ?
S351 C351 H35B 109.5 . . ?
H35C C351 H35A 109.5 . . ?
H35C C351 H35B 109.5 . . ?
H35A C351 H35B 109.5 . . ?
S351 C352 H35E 109.5 . . ?
S351 C352 H35D 109.5 . . ?
S351 C352 H35F 109.5 . . ?
H35E C352 H35D 109.5 . . ?
H35E C352 H35F 109.5 . . ?
H35D C352 H35F 109.5 . . ?

loop_
_geom_bond_atom_site_label_1
_geom_bond_atom_site_label_2
_geom_bond_distance
_geom_bond_site_symmetry_2
_geom_bond_publ_flag
O2 H2 0.8400 . ?
O2 C2 1.376(5) . ?
O4 H4 0.8400 . ?
O4 C4 1.380(5) . ?
O9 H9 0.8400 . ?
O9 C9 1.372(5) . ?
O11 H11 0.8400 . ?
O11 C11 1.371(5) . ?
O16 H16 0.8400 . ?
O16 C16 1.369(5) . ?
O18 H18 0.8400 . ?
O18 C18 1.373(5) . ?
O23 H23 0.8400 . ?
O23 C23 1.376(5) . ?
O25 H25 0.8400 . ?
O25 C25 1.369(5) . ?
O36 H36 0.8400 . ?
O36 C36 1.372(5) . ?
O38 H38 0.8400 . ?
O38 C38 1.362(5) . ?
O43 H43 0.8400 . ?
O43 C43 1.375(5) . ?
O45 H45 0.8400 . ?
O45 C45 1.370(5) . ?
O50 H50 0.8400 . ?
O50 C50 1.360(6) . ?
O52 H52 0.8400 . ?
O52 C52 1.375(6) . ?
O57 H57 0.8400 . ?
O57 C57 1.375(6) . ?
O59 H59 0.8400 . ?
O59 C59 1.375(6) . ?
O70 H70 0.8400 . ?
O70 C70 1.368(5) . ?
O72 H72 0.8400 . ?
O72 C72 1.378(5) . ?
O77 H77 0.8400 . ?
O77 C77 1.368(5) . ?
O79 H79 0.8400 . ?
O79 C79 1.372(5) . ?
O84 H84 0.8400 . ?
O84 C84 1.350(5) . ?
O86 H86 0.8400 . ?
O86 C86 1.386(5) . ?
O91 H91 0.8400 . ?
O91 C91 1.373(6) . ?
O93 H93 0.8400 . ?
O93 C93 1.396(5) . ?
C1 C2 1.391(5) . ?
C1 C6 1.386(6) . ?
C1 C28 1.542(5) . ?
C2 C3 1.378(6) . ?
C3 H3 0.9500 . ?
C3 C4 1.398(6) . ?
C4 C5 1.391(6) . ?
C5 C6 1.394(6) . ?
C5 C7 1.511(6) . ?
C6 H6 0.9500 . ?
C7 H7 1.0000 . ?
C7 C8 1.536(6) . ?
C7 C29 1.524(6) . ?
C8 C9 1.404(5) . ?
C8 C13 1.400(5) . ?
C9 C10 1.383(6) . ?
C10 H10 0.9500 . ?
C10 C11 1.387(6) . ?
C11 C12 1.399(5) . ?
C12 C13 1.386(6) . ?
C12 C14 1.517(5) . ?
C13 H13 0.9500 . ?
C14 H14 1.0000 . ?
C14 C15 1.529(6) . ?
C14 C102 1.523(5) . ?
C15 C16 1.395(6) . ?
C15 C20 1.407(6) . ?
C16 C17 1.384(7) . ?
C17 H17 0.9500 . ?
C17 C18 1.384(6) . ?
C18 C19 1.407(6) . ?
C19 C20 1.364(6) . ?
C19 C21 1.538(6) . ?
C20 H20 0.9500 . ?
C21 H21 1.0000 . ?
C21 C22 1.517(5) . ?
C21 C99 1.534(5) . ?
C22 C23 1.402(5) . ?
C22 C27 1.390(5) . ?
C23 C24 1.374(6) . ?
C24 H24 0.9500 . ?
C24 C25 1.390(6) . ?
C25 C26 1.398(6) . ?
C26 C27 1.398(5) . ?
C26 C28 1.523(5) . ?
C27 H27 0.9500 . ?
C28 H28 1.0000 . ?
C28 C32 1.528(5) . ?
C29 H29A 0.9900 . ?
C29 H29B 0.9900 . ?
C29 C30 1.519(6) . ?
C30 H30A 0.9900 . ?
C30 H30B 0.9900 . ?
C30 C31 1.521(6) . ?
C31 H31A 0.9900 . ?
C31 H31B 0.9900 . ?
C31 C62 1.518(6) . ?
C32 H32A 0.9900 . ?
C32 H32B 0.9900 . ?
C32 C33 1.533(5) . ?
C33 H33A 0.9900 . ?
C33 H33B 0.9900 . ?
C33 C34 1.538(5) . ?
C34 H34A 0.9900 . ?
C34 H34B 0.9900 . ?
C34 C41 1.520(5) . ?
C35 C36 1.413(6) . ?
C35 C40 1.397(6) . ?
C35 C62 1.513(6) . ?
C36 C37 1.356(7) . ?
C37 H37 0.9500 . ?
C37 C38 1.404(6) . ?
C38 C39 1.390(6) . ?
C39 C40 1.409(6) . ?
C39 C41 1.524(6) . ?
C40 H40 0.9500 . ?
C41 H41 1.0000 . ?
C41 C42 1.533(5) . ?
C42 C43 1.400(6) . ?
C42 C47 1.387(6) . ?
C43 C44 1.368(6) . ?
C44 H44 0.9500 . ?
C44 C45 1.383(6) . ?
C45 C46 1.393(6) . ?
C46 C47 1.407(5) . ?
C46 C48 1.514(6) . ?
C47 H47 0.9500 . ?
C48 H48 1.0000 . ?
C48 C49 1.532(6) . ?
C48 C63 1.544(5) . ?
C49 C50 1.402(6) . ?
C49 C54 1.387(6) . ?
C50 C51 1.373(7) . ?
C51 H51 0.9500 . ?
C51 C52 1.386(8) . ?
C52 C53 1.402(7) . ?
C53 C54 1.378(6) . ?
C53 C55 1.512(7) . ?
C54 H54 0.9500 . ?
C55 H55 1.0000 . ?
C55 C56 1.524(6) . ?
C55 C66 1.522(6) . ?
C56 C57 1.410(6) . ?
C56 C61 1.389(6) . ?
C57 C58 1.381(7) . ?
C58 H58 0.9500 . ?
C58 C59 1.401(7) . ?
C59 C60 1.390(6) . ?
C60 C61 1.392(6) . ?
C60 C62 1.524(6) . ?
C61 H61 0.9500 . ?
C62 H62 1.0000 . ?
C63 H63A 0.9900 . ?
C63 H63B 0.9900 . ?
C63 C64 1.525(5) . ?
C64 H64A 0.9900 . ?
C64 H64B 0.9900 . ?
C64 C65 1.519(6) . ?
C65 H65A 0.9900 . ?
C65 H65B 0.9900 . ?
C65 C75 1.532(5) . ?
C66 H66A 0.9900 . ?
C66 H66B 0.9900 . ?
C66 C67 1.544(6) . ?
C67 H67A 0.9900 . ?
C67 H67B 0.9900 . ?
C67 C68 1.513(6) . ?
C68 H68A 0.9900 . ?
C68 H68B 0.9900 . ?
C68 C96 1.519(6) . ?
C69 C70 1.395(5) . ?
C69 C74 1.379(6) . ?
C69 C75 1.551(6) . ?
C70 C71 1.397(6) . ?
C71 H71 0.9500 . ?
C71 C72 1.372(6) . ?
C72 C73 1.402(5) . ?
C73 C74 1.397(6) . ?
C73 C96 1.518(6) . ?
C74 H74 0.9500 . ?
C75 H75 1.0000 . ?
C75 C76 1.522(6) . ?
C76 C77 1.412(5) . ?
C76 C81 1.376(5) . ?
C77 C78 1.392(6) . ?
C78 H78 0.9500 . ?
C78 C79 1.387(6) . ?
C79 C80 1.397(5) . ?
C80 C81 1.391(6) . ?
C80 C82 1.534(5) . ?
C81 H81 0.9500 . ?
C82 H82 1.0000 . ?
C82 C83 1.527(6) . ?
C82 C97 1.534(5) . ?
C83 C84 1.397(6) . ?
C83 C88 1.388(6) . ?
C84 C85 1.390(7) . ?
C85 H85 0.9500 . ?
C85 C86 1.391(7) . ?
C86 C87 1.395(6) . ?
C87 C88 1.375(6) . ?
C87 C89 1.536(6) . ?
C88 H88 0.9500 . ?
C89 H89 1.0000 . ?
C89 C90 1.505(6) . ?
C89 C100 1.530(6) . ?
C90 C91 1.400(6) . ?
C90 C95 1.399(6) . ?
C91 C92 1.394(7) . ?
C92 H92 0.9500 . ?
C92 C93 1.351(7) . ?
C93 C94 1.385(6) . ?
C94 C95 1.378(6) . ?
C94 C96 1.545(6) . ?
C95 H95 0.9500 . ?
C96 H96 1.0000 . ?
C97 H97A 0.9900 . ?
C97 H97B 0.9900 . ?
C97 C98 1.520(5) . ?
C98 H98A 0.9900 . ?
C98 H98B 0.9900 . ?
C98 C99 1.532(5) . ?
C99 H99A 0.9900 . ?
C99 H99B 0.9900 . ?
C100 H10C 0.9900 . ?
C100 H10D 0.9900 . ?
C100 C101 1.514(6) . ?
C101 H10A 0.9900 . ?
C101 H10B 0.9900 . ?
C101 C102 1.518(6) . ?
C102 H10E 0.9900 . ?
C102 H10F 0.9900 . ?
S201 O201 1.525(4) . ?
S201 C201 1.791(5) . ?
S201 C202 1.801(4) . ?
C201 H20D 0.9800 . ?
C201 H20E 0.9800 . ?
C201 H20F 0.9800 . ?
C202 H20A 0.9800 . ?
C202 H20B 0.9800 . ?
C202 H20C 0.9800 . ?
S211 O211 1.540(4) . ?
S211 C211 1.772(6) . ?
S211 C212 1.795(6) . ?
C211 H21C 0.9800 . ?
C211 H21B 0.9800 . ?
C211 H21A 0.9800 . ?
C212 H21D 0.9800 . ?
C212 H21F 0.9800 . ?
C212 H21E 0.9800 . ?
S221 O221 1.471(8) . ?
S221 C221 1.725(11) . ?
S221 C222 1.790(13) . ?
C221 H22E 0.9800 . ?
C221 H22F 0.9800 . ?
C221 H22D 0.9800 . ?
C222 H22A 0.9800 . ?
C222 H22B 0.9800 . ?
C222 H22C 0.9800 . ?
S231 O231 1.443(7) . ?
S231 C231 1.854(9) . ?
S231 C232 1.746(8) . ?
C231 H23E 0.9800 . ?
C231 H23D 0.9800 . ?
C231 H23F 0.9800 . ?
C232 H23B 0.9800 . ?
C232 H23A 0.9800 . ?
C232 H23C 0.9800 . ?
S241 O241 1.51(2) . ?
S241 C241 1.718(17) . ?
S241 C242 1.957(18) . ?
C241 H24D 0.9800 . ?
C241 H24E 0.9800 . ?
C241 H24F 0.9800 . ?
C242 H24B 0.9800 . ?
C242 H24A 0.9800 . ?
C242 H24C 0.9800 . ?
S251 O251 1.581(8) . ?
S251 C251 1.950(10) . ?
S251 C252 1.890(13) . ?
C251 H25A 0.9800 . ?
C251 H25C 0.9800 . ?
C251 H25B 0.9800 . ?
C252 H25D 0.9800 . ?
C252 H25F 0.9800 . ?
C252 H25E 0.9800 . ?
S321 O321 1.654(15) . ?
S321 C321 1.907(16) . ?
S321 C322 1.903(16) . ?
C321 H32E 0.9800 . ?
C321 H32C 0.9800 . ?
C321 H32D 0.9800 . ?
C322 H32G 0.9800 . ?
C322 H32F 0.9800 . ?
C322 H32H 0.9800 . ?
S331 O331 1.552(13) . ?
S331 C331 1.806(11) . ?
S331 C332 1.876(14) . ?
C331 H33C 0.9800 . ?
C331 H33D 0.9800 . ?
C331 H33E 0.9800 . ?
C332 H33G 0.9800 . ?
C332 H33H 0.9800 . ?
C332 H33F 0.9800 . ?
S341 O341 1.625(17) . ?
S341 C341 1.858(14) . ?
S341 C342 1.861(13) . ?
C341 H34E 0.9800 . ?
C341 H34C 0.9800 . ?
C341 H34D 0.9800 . ?
C342 H34H 0.9800 . ?
C342 H34G 0.9800 . ?
C342 H34F 0.9800 . ?
S351 O351 1.488(11) . ?
S351 C351 1.891(12) . ?
S351 C352 1.756(11) . ?
C351 H35C 0.9800 . ?
C351 H35A 0.9800 . ?
C351 H35B 0.9800 . ?
C352 H35E 0.9800 . ?
C352 H35D 0.9800 . ?
C352 H35F 0.9800 . ?

loop_
_geom_hbond_atom_site_label_D
_geom_hbond_atom_site_label_H
_geom_hbond_atom_site_label_A
_geom_hbond_distance_DH
_geom_hbond_distance_HA
_geom_hbond_distance_DA
_geom_hbond_angle_DHA
_geom_hbond_site_symmetry_A
_geom_hbond_publ_flag
O2 H2 O25 0.84 1.86 2.688(5) 169.2 . yes
O4 H4 O221 0.84 1.81 2.603(7) 156.5 2_777 yes
O4 H4 O321 0.84 1.59 2.42(2) 174.3 2_777 yes
O9 H9 O4 0.84 2.15 2.778(5) 131.5 . yes
O11 H11 O201 0.84 1.82 2.655(4) 169.7 2_677 yes
O18 H18 O23 0.84 2.08 2.866(5) 155.4 . yes
O36 H36 O59 0.84 2.23 2.860(6) 132.0 . yes
O38 H38 O43 0.84 2.15 2.862(4) 142.6 . yes
O38 H38 O79 0.84 2.37 2.946(4) 126.5 2_666 yes
O50 H50 O45 0.84 1.95 2.746(6) 158.6 . yes
O57 H57 O52 0.84 1.87 2.697(6) 169.3 . yes
O70 H70 O77 0.84 1.90 2.722(5) 165.5 . yes
O72 H72 O241 0.84 1.88 2.683(17) 159.4 2_565 yes
O72 H72 O341 0.84 1.67 2.47(3) 160.3 2_565 yes
O84 H84 O211 0.84 1.93 2.732(5) 160.0 . yes
O86 H86 O231 0.84 1.66 2.469(7) 161.3 1_455 yes
O86 H86 O331 0.84 1.83 2.599(14) 150.7 1_455 yes
O91 H91 O86 0.84 1.88 2.709(6) 167.3 . yes
O93 H93 O72 0.84 1.94 2.747(5) 161.0 . yes

loop_
_geom_torsion_atom_site_label_1
_geom_torsion_atom_site_label_2
_geom_torsion_atom_site_label_3
_geom_torsion_atom_site_label_4
_geom_torsion
_geom_torsion_site_symmetry_1
_geom_torsion_site_symmetry_2
_geom_torsion_site_symmetry_3
_geom_torsion_site_symmetry_4
_geom_torsion_publ_flag
O2 C2 C3 C4 178.2(4) . . . . ?
O4 C4 C5 C6 -179.9(4) . . . . ?
O4 C4 C5 C7 -2.0(6) . . . . ?
O9 C9 C10 C11 179.2(4) . . . . ?
O11 C11 C12 C13 -179.4(4) . . . . ?
O11 C11 C12 C14 2.1(6) . . . . ?
O16 C16 C17 C18 175.9(4) . . . . ?
O18 C18 C19 C20 -177.0(4) . . . . ?
O18 C18 C19 C21 5.3(6) . . . . ?
O23 C23 C24 C25 -179.4(4) . . . . ?
O25 C25 C26 C27 178.8(3) . . . . ?
O25 C25 C26 C28 -2.2(6) . . . . ?
O36 C36 C37 C38 175.2(4) . . . . ?
O38 C38 C39 C40 177.6(4) . . . . ?
O38 C38 C39 C41 -1.6(6) . . . . ?
O43 C43 C44 C45 -178.2(4) . . . . ?
O45 C45 C46 C47 178.5(4) . . . . ?
O45 C45 C46 C48 -4.4(6) . . . . ?
O50 C50 C51 C52 176.9(6) . . . . ?
O52 C52 C53 C54 -176.7(5) . . . . ?
O52 C52 C53 C55 -1.4(8) . . . . ?
O57 C57 C58 C59 179.4(5) . . . . ?
O59 C59 C60 C61 -179.0(4) . . . . ?
O59 C59 C60 C62 -0.9(7) . . . . ?
O70 C70 C71 C72 -179.7(4) . . . . ?
O72 C72 C73 C74 179.3(4) . . . . ?
O72 C72 C73 C96 1.1(6) . . . . ?
O77 C77 C78 C79 179.6(4) . . . . ?
O79 C79 C80 C81 178.8(4) . . . . ?
O79 C79 C80 C82 -2.5(6) . . . . ?
O84 C84 C85 C86 -178.5(4) . . . . ?
O86 C86 C87 C88 -177.7(4) . . . . ?
O86 C86 C87 C89 -0.3(6) . . . . ?
O91 C91 C92 C93 -179.0(5) . . . . ?
O93 C93 C94 C95 179.7(4) . . . . ?
O93 C93 C94 C96 -2.6(7) . . . . ?
C1 C2 C3 C4 -1.8(7) . . . . ?
C1 C28 C32 C33 64.2(4) . . . . ?
C2 C1 C6 C5 4.0(6) . . . . ?
C2 C1 C28 C26 99.5(4) . . . . ?
C2 C1 C28 C32 -134.1(4) . . . . ?
C2 C3 C4 O4 -178.3(4) . . . . ?
C2 C3 C4 C5 4.2(7) . . . . ?
C3 C4 C5 C6 -2.4(6) . . . . ?
C3 C4 C5 C7 175.5(4) . . . . ?
C4 C5 C6 C1 -1.8(6) . . . . ?
C4 C5 C7 C8 -100.7(4) . . . . ?
C4 C5 C7 C29 131.3(4) . . . . ?
C5 C7 C8 C9 77.6(5) . . . . ?
C5 C7 C8 C13 -101.7(4) . . . . ?
C5 C7 C29 C30 -63.6(5) . . . . ?
C6 C1 C2 O2 177.9(4) . . . . ?
C6 C1 C2 C3 -2.1(6) . . . . ?
C6 C1 C28 C26 -79.3(4) . . . . ?
C6 C1 C28 C32 47.2(5) . . . . ?
C6 C5 C7 C8 77.1(5) . . . . ?
C6 C5 C7 C29 -50.9(5) . . . . ?
C7 C5 C6 C1 -179.7(4) . . . . ?
C7 C8 C9 O9 3.0(6) . . . . ?
C7 C8 C9 C10 -177.5(4) . . . . ?
C7 C8 C13 C12 176.9(4) . . . . ?
C7 C29 C30 C31 179.8(4) . . . . ?
C8 C7 C29 C30 170.1(4) . . . . ?
C8 C9 C10 C11 -0.3(7) . . . . ?
C9 C8 C13 C12 -2.5(6) . . . . ?
C9 C10 C11 O11 178.9(4) . . . . ?
C9 C10 C11 C12 -0.7(7) . . . . ?
C10 C11 C12 C13 0.2(6) . . . . ?
C10 C11 C12 C14 -178.3(4) . . . . ?
C11 C12 C13 C8 1.5(6) . . . . ?
C11 C12 C14 C15 -77.3(5) . . . . ?
C11 C12 C14 C102 155.5(4) . . . . ?
C12 C14 C15 C16 113.9(4) . . . . ?
C12 C14 C15 C20 -69.2(4) . . . . ?
C12 C14 C102 C101 -169.6(4) . . . . ?
C13 C8 C9 O9 -177.6(4) . . . . ?
C13 C8 C9 C10 1.8(6) . . . . ?
C13 C12 C14 C15 104.3(4) . . . . ?
C13 C12 C14 C102 -22.8(5) . . . . ?
C14 C12 C13 C8 179.9(4) . . . . ?
C14 C15 C16 O16 2.0(6) . . . . ?
C14 C15 C16 C17 -178.5(4) . . . . ?
C14 C15 C20 C19 -177.3(3) . . . . ?
C15 C14 C102 C101 63.4(5) . . . . ?
C15 C16 C17 C18 -3.6(7) . . . . ?
C16 C15 C20 C19 -0.2(6) . . . . ?
C16 C17 C18 O18 -179.2(4) . . . . ?
C16 C17 C18 C19 -1.5(6) . . . . ?
C17 C18 C19 C20 5.5(6) . . . . ?
C17 C18 C19 C21 -172.2(4) . . . . ?
C18 C19 C20 C15 -4.7(6) . . . . ?
C18 C19 C21 C22 -109.1(4) . . . . ?
C18 C19 C21 C99 122.5(4) . . . . ?
C19 C21 C22 C23 77.9(4) . . . . ?
C19 C21 C22 C27 -101.4(4) . . . . ?
C19 C21 C99 C98 -61.3(4) . . . . ?
C20 C15 C16 O16 -175.0(4) . . . . ?
C20 C15 C16 C17 4.4(6) . . . . ?
C20 C19 C21 C22 73.3(4) . . . . ?
C20 C19 C21 C99 -55.1(5) . . . . ?
C21 C19 C20 C15 173.0(3) . . . . ?
C21 C22 C23 O23 0.0(5) . . . . ?
C21 C22 C23 C24 179.2(4) . . . . ?
C21 C22 C27 C26 179.4(4) . . . . ?
C22 C21 C99 C98 171.8(3) . . . . ?
C22 C23 C24 C25 1.4(6) . . . . ?
C23 C22 C27 C26 0.0(6) . . . . ?
C23 C24 C25 O25 179.9(4) . . . . ?
C23 C24 C25 C26 0.0(6) . . . . ?
C24 C25 C26 C27 -1.3(6) . . . . ?
C24 C25 C26 C28 177.7(4) . . . . ?
C25 C26 C27 C22 1.3(6) . . . . ?
C25 C26 C28 C1 -79.9(5) . . . . ?
C25 C26 C28 C32 153.8(4) . . . . ?
C26 C28 C32 C33 -171.2(3) . . . . ?
C27 C22 C23 O23 179.4(3) . . . . ?
C27 C22 C23 C24 -1.4(6) . . . . ?
C27 C26 C28 C1 99.0(4) . . . . ?
C27 C26 C28 C32 -27.2(5) . . . . ?
C28 C1 C2 O2 -0.9(6) . . . . ?
C28 C1 C2 C3 179.1(4) . . . . ?
C28 C1 C6 C5 -177.2(4) . . . . ?
C28 C26 C27 C22 -177.7(4) . . . . ?
C28 C32 C33 C34 177.9(3) . . . . ?
C29 C7 C8 C9 -154.2(4) . . . . ?
C29 C7 C8 C13 26.5(6) . . . . ?
C29 C30 C31 C62 179.5(4) . . . . ?
C30 C31 C62 C35 62.9(5) . . . . ?
C30 C31 C62 C60 -168.3(4) . . . . ?
C32 C33 C34 C41 -176.4(3) . . . . ?
C33 C34 C41 C39 -62.1(4) . . . . ?
C33 C34 C41 C42 170.9(3) . . . . ?
C34 C41 C42 C43 -157.0(4) . . . . ?
C34 C41 C42 C47 25.0(6) . . . . ?
C35 C36 C37 C38 -3.5(7) . . . . ?
C36 C35 C40 C39 2.2(6) . . . . ?
C36 C35 C62 C31 -125.5(4) . . . . ?
C36 C35 C62 C60 104.4(5) . . . . ?
C36 C37 C38 O38 -175.1(4) . . . . ?
C36 C37 C38 C39 3.7(7) . . . . ?
C37 C38 C39 C40 -1.0(6) . . . . ?
C37 C38 C39 C41 179.8(4) . . . . ?
C38 C39 C40 C35 -2.0(6) . . . . ?
C38 C39 C41 C34 125.8(4) . . . . ?
C38 C39 C41 C42 -106.1(4) . . . . ?
C39 C41 C42 C43 75.4(5) . . . . ?
C39 C41 C42 C47 -102.5(4) . . . . ?
C40 C35 C36 O36 -178.0(4) . . . . ?
C40 C35 C36 C37 0.6(6) . . . . ?
C40 C35 C62 C31 53.4(5) . . . . ?
C40 C35 C62 C60 -76.6(5) . . . . ?
C40 C39 C41 C34 -53.4(5) . . . . ?
C40 C39 C41 C42 74.7(5) . . . . ?
C41 C39 C40 C35 177.3(4) . . . . ?
C41 C42 C43 O43 0.0(6) . . . . ?
C41 C42 C43 C44 -178.9(4) . . . . ?
C41 C42 C47 C46 178.4(4) . . . . ?
C42 C43 C44 C45 0.7(6) . . . . ?
C43 C42 C47 C46 0.4(6) . . . . ?
C43 C44 C45 O45 -178.9(4) . . . . ?
C43 C44 C45 C46 -0.2(7) . . . . ?
C44 C45 C46 C47 -0.2(6) . . . . ?
C44 C45 C46 C48 176.9(4) . . . . ?
C45 C46 C47 C42 0.1(6) . . . . ?
C45 C46 C48 C49 -76.7(5) . . . . ?
C45 C46 C48 C63 156.6(4) . . . . ?
C46 C48 C49 C50 101.1(5) . . . . ?
C46 C48 C49 C54 -77.5(5) . . . . ?
C46 C48 C63 C64 -171.1(3) . . . . ?
C47 C42 C43 O43 178.1(4) . . . . ?
C47 C42 C43 C44 -0.8(6) . . . . ?
C47 C46 C48 C49 100.2(4) . . . . ?
C47 C46 C48 C63 -26.6(5) . . . . ?
C48 C46 C47 C42 -176.9(4) . . . . ?
C48 C49 C50 O50 3.4(7) . . . . ?
C48 C49 C50 C51 -175.6(5) . . . . ?
C48 C49 C54 C53 180.0(4) . . . . ?
C48 C63 C64 C65 177.9(3) . . . . ?
C49 C48 C63 C64 63.0(4) . . . . ?
C49 C50 C51 C52 -4.0(10) . . . . ?
C50 C49 C54 C53 1.3(7) . . . . ?
C50 C51 C52 O52 -179.2(6) . . . . ?
C50 C51 C52 C53 0.8(10) . . . . ?
C51 C52 C53 C54 3.3(8) . . . . ?
C51 C52 C53 C55 178.6(6) . . . . ?
C52 C53 C54 C49 -4.4(7) . . . . ?
C52 C53 C55 C56 -97.5(5) . . . . ?
C52 C53 C55 C66 133.9(5) . . . . ?
C53 C55 C56 C57 81.4(5) . . . . ?
C53 C55 C56 C61 -97.3(5) . . . . ?
C53 C55 C66 C67 -61.8(5) . . . . ?
C54 C49 C50 O50 -178.0(5) . . . . ?
C54 C49 C50 C51 3.0(8) . . . . ?
C54 C53 C55 C56 77.5(5) . . . . ?
C54 C53 C55 C66 -51.0(6) . . . . ?
C55 C53 C54 C49 -179.7(4) . . . . ?
C55 C56 C57 O57 2.8(7) . . . . ?
C55 C56 C57 C58 179.2(5) . . . . ?
C55 C56 C61 C60 179.6(4) . . . . ?
C55 C66 C67 C68 -179.8(4) . . . . ?
C56 C55 C66 C67 169.8(4) . . . . ?
C56 C57 C58 C59 2.8(8) . . . . ?
C57 C56 C61 C60 0.8(7) . . . . ?
C57 C58 C59 O59 177.8(5) . . . . ?
C57 C58 C59 C60 -2.3(8) . . . . ?
C58 C59 C60 C61 1.1(7) . . . . ?
C58 C59 C60 C62 179.3(5) . . . . ?
C59 C60 C61 C56 -0.4(7) . . . . ?
C59 C60 C62 C31 151.0(4) . . . . ?
C59 C60 C62 C35 -79.4(5) . . . . ?
C61 C56 C57 O57 -178.4(5) . . . . ?
C61 C56 C57 C58 -2.0(7) . . . . ?
C61 C60 C62 C31 -31.0(6) . . . . ?
C61 C60 C62 C35 98.6(5) . . . . ?
C62 C35 C36 O36 1.0(7) . . . . ?
C62 C35 C36 C37 179.6(4) . . . . ?
C62 C35 C40 C39 -176.9(4) . . . . ?
C62 C60 C61 C56 -178.5(4) . . . . ?
C63 C48 C49 C50 -130.8(4) . . . . ?
C63 C48 C49 C54 50.6(5) . . . . ?
C63 C64 C65 C75 -177.9(3) . . . . ?
C64 C65 C75 C69 -63.6(5) . . . . ?
C64 C65 C75 C76 169.1(3) . . . . ?
C65 C75 C76 C77 -152.4(4) . . . . ?
C65 C75 C76 C81 29.6(5) . . . . ?
C66 C55 C56 C57 -150.1(4) . . . . ?
C66 C55 C56 C61 31.2(6) . . . . ?
C66 C67 C68 C96 177.8(4) . . . . ?
C67 C68 C96 C73 64.2(5) . . . . ?
C67 C68 C96 C94 -169.9(4) . . . . ?
C69 C70 C71 C72 2.0(7) . . . . ?
C69 C75 C76 C77 80.0(5) . . . . ?
C69 C75 C76 C81 -98.0(4) . . . . ?
C70 C69 C74 C73 -1.2(6) . . . . ?
C70 C69 C75 C65 132.1(4) . . . . ?
C70 C69 C75 C76 -100.1(4) . . . . ?
C70 C71 C72 O72 179.1(4) . . . . ?
C70 C71 C72 C73 -1.9(7) . . . . ?
C71 C72 C73 C74 0.2(6) . . . . ?
C71 C72 C73 C96 -178.0(4) . . . . ?
C72 C73 C74 C69 1.3(6) . . . . ?
C72 C73 C96 C68 -133.1(4) . . . . ?
C72 C73 C96 C94 99.6(5) . . . . ?
C74 C69 C70 O70 -178.7(4) . . . . ?
C74 C69 C70 C71 -0.5(6) . . . . ?
C74 C69 C75 C65 -47.9(5) . . . . ?
C74 C69 C75 C76 80.0(5) . . . . ?
C74 C73 C96 C68 48.8(6) . . . . ?
C74 C73 C96 C94 -78.5(5) . . . . ?
C75 C69 C70 O70 1.3(7) . . . . ?
C75 C69 C70 C71 179.6(4) . . . . ?
C75 C69 C74 C73 178.8(4) . . . . ?
C75 C76 C77 O77 1.4(6) . . . . ?
C75 C76 C77 C78 179.8(4) . . . . ?
C75 C76 C81 C80 -179.8(4) . . . . ?
C76 C77 C78 C79 1.1(6) . . . . ?
C77 C76 C81 C80 2.1(6) . . . . ?
C77 C78 C79 O79 -178.9(4) . . . . ?
C77 C78 C79 C80 -0.1(6) . . . . ?
C78 C79 C80 C81 0.1(6) . . . . ?
C78 C79 C80 C82 178.8(4) . . . . ?
C79 C80 C81 C76 -1.2(6) . . . . ?
C79 C80 C82 C83 -82.6(4) . . . . ?
C79 C80 C82 C97 151.5(4) . . . . ?
C80 C82 C83 C84 102.8(4) . . . . ?
C80 C82 C83 C88 -77.7(4) . . . . ?
C80 C82 C97 C98 -170.9(3) . . . . ?
C81 C76 C77 O77 179.5(4) . . . . ?
C81 C76 C77 C78 -2.1(6) . . . . ?
C81 C80 C82 C83 96.0(4) . . . . ?
C81 C80 C82 C97 -29.9(5) . . . . ?
C82 C80 C81 C76 -179.8(4) . . . . ?
C82 C83 C84 O84 -2.3(6) . . . . ?
C82 C83 C84 C85 179.9(4) . . . . ?
C82 C83 C88 C87 -177.9(4) . . . . ?
C82 C97 C98 C99 176.8(3) . . . . ?
C83 C82 C97 C98 64.3(4) . . . . ?
C83 C84 C85 C86 -0.7(7) . . . . ?
C84 C83 C88 C87 1.6(6) . . . . ?
C84 C85 C86 O86 179.6(4) . . . . ?
C84 C85 C86 C87 -0.9(8) . . . . ?
C85 C86 C87 C88 2.7(7) . . . . ?
C85 C86 C87 C89 -179.9(4) . . . . ?
C86 C87 C88 C83 -3.1(6) . . . . ?
C86 C87 C89 C90 -100.4(5) . . . . ?
C86 C87 C89 C100 130.6(4) . . . . ?
C87 C89 C90 C91 80.6(5) . . . . ?
C87 C89 C90 C95 -97.5(5) . . . . ?
C87 C89 C100 C101 -64.4(5) . . . . ?
C88 C83 C84 O84 178.2(4) . . . . ?
C88 C83 C84 C85 0.3(6) . . . . ?
C88 C87 C89 C90 77.0(5) . . . . ?
C88 C87 C89 C100 -52.0(5) . . . . ?
C89 C87 C88 C83 179.5(4) . . . . ?
C89 C90 C91 O91 0.9(7) . . . . ?
C89 C90 C91 C92 -179.5(4) . . . . ?
C89 C90 C95 C94 179.5(4) . . . . ?
C89 C100 C101 C102 179.9(4) . . . . ?
C90 C89 C100 C101 167.8(4) . . . . ?
C90 C91 C92 C93 1.4(8) . . . . ?
C91 C90 C95 C94 1.3(6) . . . . ?
C91 C92 C93 O93 -179.9(5) . . . . ?
C91 C92 C93 C94 -1.5(8) . . . . ?
C92 C93 C94 C95 1.5(7) . . . . ?
C92 C93 C94 C96 179.2(5) . . . . ?
C93 C94 C95 C90 -1.4(6) . . . . ?
C93 C94 C96 C68 152.6(4) . . . . ?
C93 C94 C96 C73 -79.5(5) . . . . ?
C95 C90 C91 O91 179.1(4) . . . . ?
C95 C90 C91 C92 -1.3(7) . . . . ?
C95 C94 C96 C68 -29.8(6) . . . . ?
C95 C94 C96 C73 98.1(4) . . . . ?
C96 C73 C74 C69 179.6(4) . . . . ?
C96 C94 C95 C90 -179.1(4) . . . . ?
C97 C82 C83 C84 -130.0(4) . . . . ?
C97 C82 C83 C88 49.5(5) . . . . ?
C97 C98 C99 C21 -176.1(3) . . . . ?
C99 C21 C22 C23 -155.4(4) . . . . ?
C99 C21 C22 C27 25.3(5) . . . . ?
C100 C89 C90 C91 -152.2(4) . . . . ?
C100 C89 C90 C95 29.7(6) . . . . ?
C100 C101 C102 C14 179.4(4) . . . . ?
C102 C14 C15 C16 -117.5(4) . . . . ?
C102 C14 C15 C20 59.4(5) . . . . ?

loop_
_smtbx_masks_void_nr
_smtbx_masks_void_average_x
_smtbx_masks_void_average_y
_smtbx_masks_void_average_z
_smtbx_masks_void_volume
_smtbx_masks_void_count_electrons
_smtbx_masks_void_content
1 -0.243 -0.199 -0.640 2937.3 903.0 '21 C2H6SO'
